data_7236892
loop_
_publ_author_name
'Zhang, Xu'
'Wang, Jin-Yun'
'Qiao, Di'
'Chen, Zhong-Ning'

_publ_section_title
;
 Phosphorescent mechanochromism through the contraction of Ag12Cu2
 clusters in tetradecanuclear copper--silver acetylide complexes
;
_journal_issue 34
_journal_name_full 'Journal of Materials Chemistry C'
_journal_page_first 8782
_journal_paper_doi 10.1039/C7TC03205F
_journal_volume 5
_journal_year 2017
_chemical_formula_moiety C222H229Ag12Cl2Cu2O8P8
_chemical_formula_sum 'C222 H229 Ag12 Cl2 Cu2 O8 P8'
_chemical_formula_weight 4765.23
_space_group_IT_number 14
_space_group_name_Hall '-P 2ybc'
_space_group_name_H-M_alt 'P 1 21/c 1'
_symmetry_cell_setting monoclinic
_symmetry_space_group_name_H-M 'P 1 21/c 1'
_atom_sites_solution_hydrogens geom
_atom_sites_solution_primary direct
_atom_sites_solution_secondary difmap
_audit_creation_method SHELXL-97
_audit_update_record
;
2017-06-30 deposited with the CCDC.
2017-08-03 downloaded from the CCDC.
;
_cell_angle_alpha 90.00
_cell_angle_beta 103.847(3)
_cell_angle_gamma 90.00
_cell_formula_units_Z 4
_cell_length_a 20.126(4)
_cell_length_b 48.515(8)
_cell_length_c 25.912(5)
_cell_measurement_reflns_used 60839
_cell_measurement_temperature 293(2)
_cell_measurement_theta_max 27.4932
_cell_measurement_theta_min 2.0379
_cell_volume 24566(8)
_computing_structure_refinement 'SHELXL-97 (Sheldrick, 1997)'
_computing_structure_solution 'SHELXS-97 (Sheldrick, 1990)'
_diffrn_ambient_temperature 293(2)
_diffrn_measured_fraction_theta_full 0.998
_diffrn_measured_fraction_theta_max 0.998
_diffrn_measurement_device_type 'Saturn724+ (2x2 bin mode)'
_diffrn_radiation_monochromator graphite
_diffrn_radiation_source 'fine-focus sealed tube'
_diffrn_radiation_type MoK\a
_diffrn_radiation_wavelength 0.71073
_diffrn_reflns_av_R_equivalents 0.0509
_diffrn_reflns_av_sigmaI/netI 0.0402
_diffrn_reflns_limit_h_max 23
_diffrn_reflns_limit_h_min -23
_diffrn_reflns_limit_k_max 57
_diffrn_reflns_limit_k_min -57
_diffrn_reflns_limit_l_max 30
_diffrn_reflns_limit_l_min -30
_diffrn_reflns_number 206476
_diffrn_reflns_theta_full 25.00
_diffrn_reflns_theta_max 25.00
_diffrn_reflns_theta_min 2.04
_exptl_absorpt_coefficient_mu 1.222
_exptl_absorpt_correction_T_max 0.693
_exptl_absorpt_correction_T_min 0.320
_exptl_absorpt_correction_type multi-scan
_exptl_crystal_colour Yellow
_exptl_crystal_density_diffrn 1.288
_exptl_crystal_density_method 'not measured'
_exptl_crystal_description Block
_exptl_crystal_F_000 9604
_exptl_crystal_preparation ', Luminescent'
_exptl_crystal_size_max 0.4
_exptl_crystal_size_mid 0.35
_exptl_crystal_size_min 0.3
_platon_squeeze_details
;
The unit cell contains highly disordered CH2Cl2 molecules which have been treated as 
a diffuse contribution to the overall scattering without specific atom 
positions by SQUEEZE/PLATON. 
;
_refine_diff_density_max 0.918
_refine_diff_density_min -0.937
_refine_diff_density_rms 0.121
_refine_ls_extinction_method none
_refine_ls_goodness_of_fit_ref 1.125
_refine_ls_hydrogen_treatment mixed
_refine_ls_matrix_type full
_refine_ls_number_parameters 2535
_refine_ls_number_reflns 43190
_refine_ls_number_restraints 984
_refine_ls_restrained_S_all 1.125
_refine_ls_R_factor_all 0.0849
_refine_ls_R_factor_gt 0.0676
_refine_ls_shift/su_max 0.004
_refine_ls_shift/su_mean 0.000
_refine_ls_structure_factor_coef Fsqd
_refine_ls_weighting_details 'calc w=1/[\s^2^(Fo^2^)+(0.1132P)^2^+17.7701P] where P=(Fo^2^+2Fc^2^)/3'
_refine_ls_weighting_scheme calc
_refine_ls_wR_factor_gt 0.2000
_refine_ls_wR_factor_ref 0.2164
_reflns_number_gt 34628
_reflns_number_total 43190
_reflns_threshold_expression >2sigma(I)
_cod_data_source_file c7tc03205f2.cif
_cod_data_source_block z
_cod_depositor_comments
;
The following automatic conversions were performed:

data item '_exptl_absorpt_correction_type' value 'Multi-scan' was
changed to 'multi-scan' in accordance with the
/home/saulius/struct/COD-crude-data/automatic-downloads/DataCite-retrospective/RSC/depositions/lib/dictionaries/cif_core.dic
dictionary named 'cif_core.dic' version 2.4.2 last updated on
2011-04-26.

data item '_symmetry_cell_setting' value 'Monoclinic' was changed to
'monoclinic' in accordance with the
/home/saulius/struct/COD-crude-data/automatic-downloads/DataCite-retrospective/RSC/depositions/lib/dictionaries/cif_core.dic
dictionary named 'cif_core.dic' version 2.4.2 last updated on
2011-04-26.

Automatic conversion script
Id: cif_fix_values 6909 2019-04-08 15:41:33Z antanas 
;
_cod_original_sg_symbol_H-M P2(1)/C
_cod_database_code 7236892
_platon_squeeze_void_probe_radius 1.20

loop_
_symmetry_equiv_pos_as_xyz
'x, y, z'
'-x, y+1/2, -z+1/2'
'-x, -y, -z'
'x, -y-1/2, z-1/2'

loop_
_atom_site_label
_atom_site_type_symbol
_atom_site_fract_x
_atom_site_fract_y
_atom_site_fract_z
_atom_site_U_iso_or_equiv
_atom_site_adp_type
_atom_site_occupancy
_atom_site_symmetry_multiplicity
_atom_site_calc_flag
_atom_site_refinement_flags
_atom_site_disorder_assembly
_atom_site_disorder_group
Ag1 Ag 0.34188(3) 0.835573(12) 0.19721(2) 0.08185(16) Uani 1 1 d . . .
Ag2 Ag 0.47842(3) 0.877781(11) 0.36673(2) 0.07573(15) Uani 1 1 d . . .
Ag3 Ag 0.34947(3) 0.790214(12) 0.37781(2) 0.07770(15) Uani 1 1 d . . .
Ag4 Ag 0.09108(3) 0.858089(12) 0.24450(2) 0.08036(16) Uani 1 1 d . . .
Ag5 Ag 0.19379(3) 0.870426(11) 0.44315(2) 0.07776(15) Uani 1 1 d . . .
Ag6 Ag 0.23613(3) 0.943018(13) 0.30907(2) 0.08176(16) Uani 1 1 d . . .
Ag7 Ag 0.28669(3) 0.882601(13) 0.26676(2) 0.08333(16) Uani 1 1 d . . .
Ag8 Ag 0.23156(3) 0.832119(13) 0.31457(3) 0.08564(17) Uani 1 1 d . . .
Ag9 Ag 0.32230(3) 0.873562(12) 0.38756(3) 0.08412(17) Uani 1 1 d . . .
Ag10 Ag 0.19092(3) 0.839763(13) 0.18193(2) 0.08536(17) Uani 1 1 d . . .
Ag11 Ag 0.27270(3) 0.819035(12) 0.44962(2) 0.07691(15) Uani 1 1 d . . .
Ag12 Ag 0.38714(3) 0.928277(12) 0.34138(2) 0.08051(16) Uani 1 1 d . . .
Cu1 Cu 0.37810(4) 0.835721(14) 0.31214(3) 0.05673(17) Uani 1 1 d . . .
Cu2 Cu 0.18115(4) 0.888710(15) 0.33236(3) 0.05816(17) Uani 1 1 d . . .
P1 P 0.42498(9) 0.80144(4) 0.18367(6) 0.0692(4) Uani 1 1 d . . .
P2 P 0.57758(8) 0.85556(4) 0.34525(7) 0.0638(4) Uani 1 1 d . . .
P3 P 0.45526(9) 0.76415(3) 0.38085(7) 0.0664(4) Uani 1 1 d . . .
P4 P 0.47482(8) 0.80962(3) 0.30340(6) 0.0554(3) Uani 1 1 d . . .
P5 P -0.01620(9) 0.87874(4) 0.25646(8) 0.0730(4) Uani 1 1 d . . .
P6 P 0.13125(9) 0.96952(4) 0.30896(7) 0.0708(4) Uani 1 1 d . . .
P7 P 0.09898(10) 0.89933(4) 0.45796(7) 0.0717(4) Uani 1 1 d . . .
P8 P 0.08206(8) 0.91333(3) 0.34024(7) 0.0621(4) Uani 1 1 d . . .
C1 C 0.4595(3) 0.78506(13) 0.2474(2) 0.0646(15) Uani 1 1 d . . .
H1A H 0.5023 0.7761 0.2465 0.077 Uiso 1 1 calc R . .
H1B H 0.4279 0.7710 0.2531 0.077 Uiso 1 1 calc R . .
C2 C 0.5481(3) 0.82954(13) 0.2933(2) 0.0615(14) Uani 1 1 d . . .
H2A H 0.5354 0.8386 0.2590 0.074 Uiso 1 1 calc R . .
H2B H 0.5855 0.8170 0.2927 0.074 Uiso 1 1 calc R . .
C3 C 0.5155(3) 0.78755(13) 0.3601(2) 0.0620(14) Uani 1 1 d . . .
H3A H 0.5512 0.7767 0.3505 0.074 Uiso 1 1 calc R . .
H3B H 0.5368 0.7992 0.3899 0.074 Uiso 1 1 calc R . .
C4 C 0.0004(3) 0.89383(14) 0.3228(3) 0.0680(16) Uani 1 1 d . . .
H4A H 0.0017 0.8792 0.3487 0.082 Uiso 1 1 calc R . .
H4B H -0.0370 0.9061 0.3248 0.082 Uiso 1 1 calc R . .
C5 C 0.0609(3) 0.94488(13) 0.3000(3) 0.0704(16) Uani 1 1 d . . .
H5A H 0.0472 0.9397 0.2628 0.085 Uiso 1 1 calc R . .
H5B H 0.0221 0.9538 0.3091 0.085 Uiso 1 1 calc R . .
C6 C 0.0819(4) 0.92613(13) 0.4068(2) 0.0673(15) Uani 1 1 d . . .
H6A H 0.1163 0.9405 0.4164 0.081 Uiso 1 1 calc R . .
H6B H 0.0377 0.9344 0.4058 0.081 Uiso 1 1 calc R . .
C7 C 0.4982(5) 0.8151(2) 0.1616(3) 0.103(2) Uani 1 1 d U . .
C8 C 0.4915(7) 0.8398(3) 0.1361(5) 0.142(3) Uani 1 1 d U . .
H8A H 0.4493 0.8485 0.1302 0.170 Uiso 1 1 calc R . .
C9 C 0.5418(9) 0.8525(3) 0.1186(6) 0.170(3) Uani 1 1 d U . .
H9A H 0.5349 0.8690 0.0999 0.204 Uiso 1 1 calc R . .
C10 C 0.6027(8) 0.8394(4) 0.1305(6) 0.165(3) Uani 1 1 d U . .
H10A H 0.6389 0.8482 0.1208 0.198 Uiso 1 1 calc R . .
C11 C 0.6167(7) 0.8143(3) 0.1555(5) 0.143(3) Uani 1 1 d U . .
H11A H 0.6596 0.8060 0.1628 0.172 Uiso 1 1 calc R . .
C12 C 0.5593(5) 0.8025(3) 0.1691(4) 0.120(2) Uani 1 1 d U . .
H12A H 0.5638 0.7850 0.1840 0.144 Uiso 1 1 calc R . .
C13 C 0.3959(4) 0.77293(17) 0.1384(3) 0.0789(19) Uani 1 1 d . . .
C14 C 0.3549(4) 0.7788(2) 0.0886(3) 0.098(2) Uani 1 1 d . . .
H14A H 0.3434 0.7969 0.0787 0.118 Uiso 1 1 calc R . .
C15 C 0.3308(6) 0.7571(3) 0.0533(4) 0.132(4) Uani 1 1 d . . .
H15A H 0.3036 0.7609 0.0197 0.158 Uiso 1 1 calc R . .
C16 C 0.3465(7) 0.7311(3) 0.0675(5) 0.142(5) Uani 1 1 d . . .
H16A H 0.3293 0.7169 0.0438 0.170 Uiso 1 1 calc R . .
C17 C 0.3864(7) 0.7248(2) 0.1148(5) 0.148(5) Uani 1 1 d . . .
H17A H 0.3979 0.7066 0.1242 0.177 Uiso 1 1 calc R . .
C18 C 0.4105(6) 0.7464(2) 0.1500(4) 0.116(3) Uani 1 1 d . . .
H18A H 0.4382 0.7421 0.1832 0.140 Uiso 1 1 calc R . .
C19 C 0.6377(3) 0.87639(14) 0.3190(3) 0.0735(17) Uani 1 1 d . . .
C20 C 0.6723(4) 0.89728(17) 0.3515(4) 0.095(2) Uani 1 1 d . . .
H20A H 0.6651 0.8999 0.3852 0.115 Uiso 1 1 calc R . .
C21 C 0.7171(5) 0.9139(2) 0.3336(5) 0.116(3) Uani 1 1 d . . .
H21A H 0.7393 0.9282 0.3549 0.139 Uiso 1 1 calc R . .
C22 C 0.7293(5) 0.9096(2) 0.2839(5) 0.121(3) Uani 1 1 d . . .
H22A H 0.7610 0.9206 0.2726 0.145 Uiso 1 1 calc R . .
C23 C 0.6961(6) 0.8897(2) 0.2519(5) 0.138(4) Uani 1 1 d . . .
H23A H 0.7036 0.8872 0.2181 0.165 Uiso 1 1 calc R . .
C24 C 0.6498(5) 0.87262(19) 0.2697(4) 0.107(3) Uani 1 1 d . . .
H24A H 0.6272 0.8586 0.2478 0.129 Uiso 1 1 calc R . .
C25 C 0.6332(3) 0.83783(16) 0.4000(3) 0.0752(18) Uani 1 1 d . . .
C26 C 0.6267(5) 0.8426(3) 0.4502(3) 0.118(3) Uani 1 1 d . . .
H26A H 0.5953 0.8556 0.4560 0.141 Uiso 1 1 calc R . .
C27 C 0.6664(8) 0.8281(4) 0.4930(5) 0.190(8) Uani 1 1 d . . .
H27A H 0.6573 0.8301 0.5263 0.228 Uiso 1 1 calc R . .
C28 C 0.7147(9) 0.8122(4) 0.4880(7) 0.186(8) Uani 1 1 d . . .
H28A H 0.7431 0.8042 0.5178 0.224 Uiso 1 1 calc R . .
C29 C 0.7246(5) 0.8071(3) 0.4389(7) 0.141(4) Uani 1 1 d . . .
H29A H 0.7601 0.7957 0.4349 0.169 Uiso 1 1 calc R . .
C30 C 0.6816(4) 0.81898(19) 0.3948(4) 0.097(2) Uani 1 1 d . . .
H30A H 0.6856 0.8140 0.3610 0.116 Uiso 1 1 calc R . .
C31 C 0.5060(4) 0.75084(16) 0.4436(3) 0.0803(19) Uani 1 1 d . . .
C32 C 0.4746(5) 0.74005(19) 0.4808(3) 0.097(2) Uani 1 1 d . . .
H32A H 0.4271 0.7394 0.4726 0.117 Uiso 1 1 calc R . .
C33 C 0.5088(7) 0.7304(3) 0.5280(4) 0.129(4) Uani 1 1 d . . .
H33A H 0.4854 0.7225 0.5510 0.155 Uiso 1 1 calc R . .
C34 C 0.5752(8) 0.7323(3) 0.5414(5) 0.167(6) Uani 1 1 d . . .
H34A H 0.5985 0.7267 0.5752 0.200 Uiso 1 1 calc R . .
C35 C 0.6133(6) 0.7427(3) 0.5057(5) 0.168(6) Uani 1 1 d . . .
H35A H 0.6609 0.7434 0.5151 0.201 Uiso 1 1 calc R . .
C36 C 0.5769(5) 0.7517(3) 0.4573(4) 0.129(4) Uani 1 1 d . . .
H36A H 0.6001 0.7585 0.4330 0.154 Uiso 1 1 calc R . .
C37 C 0.4451(4) 0.73480(13) 0.3363(3) 0.0746(17) Uani 1 1 d . . .
C38 C 0.3797(5) 0.72692(18) 0.3097(4) 0.101(2) Uani 1 1 d . . .
H38A H 0.3421 0.7363 0.3158 0.121 Uiso 1 1 calc R . .
C39 C 0.3698(6) 0.7048(2) 0.2737(5) 0.126(4) Uani 1 1 d . . .
H39A H 0.3258 0.6999 0.2555 0.152 Uiso 1 1 calc R . .
C40 C 0.4246(8) 0.6907(2) 0.2656(5) 0.134(4) Uani 1 1 d . . .
H40A H 0.4180 0.6760 0.2419 0.161 Uiso 1 1 calc R . .
C41 C 0.4887(7) 0.6979(2) 0.2917(5) 0.134(4) Uani 1 1 d . . .
H41A H 0.5258 0.6881 0.2855 0.161 Uiso 1 1 calc R . .
C42 C 0.5005(5) 0.72010(17) 0.3285(4) 0.103(3) Uani 1 1 d . . .
H42A H 0.5447 0.7246 0.3470 0.123 Uiso 1 1 calc R . .
C43 C -0.0859(3) 0.85491(18) 0.2559(4) 0.089(2) Uani 1 1 d . . .
C44 C -0.0984(5) 0.8348(2) 0.2182(4) 0.112(3) Uani 1 1 d . . .
H44A H -0.0720 0.8340 0.1932 0.134 Uiso 1 1 calc R . .
C45 C -0.1488(7) 0.8158(3) 0.2163(6) 0.150(5) Uani 1 1 d . . .
H45A H -0.1576 0.8026 0.1894 0.180 Uiso 1 1 calc R . .
C46 C -0.1873(6) 0.8161(3) 0.2544(7) 0.161(6) Uani 1 1 d . . .
H46A H -0.2200 0.8025 0.2541 0.193 Uiso 1 1 calc R . .
C47 C -0.1767(6) 0.8364(3) 0.2923(6) 0.155(5) Uani 1 1 d . . .
H47A H -0.2031 0.8372 0.3172 0.186 Uiso 1 1 calc R . .
C48 C -0.1257(5) 0.8557(2) 0.2926(5) 0.125(3) Uani 1 1 d . . .
H48A H -0.1180 0.8695 0.3182 0.150 Uiso 1 1 calc R . .
C49 C -0.0549(4) 0.90606(16) 0.2108(3) 0.0812(19) Uani 1 1 d . . .
C50 C -0.0312(5) 0.9098(2) 0.1645(4) 0.115(3) Uani 1 1 d . . .
H50A H 0.0033 0.8986 0.1578 0.138 Uiso 1 1 calc R . .
C51 C -0.0595(7) 0.9300(3) 0.1294(5) 0.147(4) Uani 1 1 d . . .
H51A H -0.0421 0.9333 0.0998 0.176 Uiso 1 1 calc R . .
C52 C -0.1116(8) 0.9452(3) 0.1368(5) 0.150(5) Uani 1 1 d . . .
H52A H -0.1326 0.9576 0.1107 0.180 Uiso 1 1 calc R . .
C53 C -0.1345(6) 0.9427(3) 0.1812(6) 0.146(4) Uani 1 1 d . . .
H53A H -0.1695 0.9540 0.1867 0.175 Uiso 1 1 calc R . .
C54 C -0.1054(4) 0.9230(2) 0.2192(4) 0.107(3) Uani 1 1 d . . .
H54A H -0.1205 0.9214 0.2503 0.129 Uiso 1 1 calc R . .
C55 C 0.1279(4) 0.98873(14) 0.3687(3) 0.0739(17) Uani 1 1 d . . .
C56 C 0.1873(4) 0.99306(17) 0.4067(3) 0.095(2) Uani 1 1 d . . .
H56A H 0.2285 0.9864 0.4013 0.114 Uiso 1 1 calc R . .
C57 C 0.1869(7) 1.0071(2) 0.4529(4) 0.121(3) Uani 1 1 d . . .
H57A H 0.2276 1.0098 0.4783 0.146 Uiso 1 1 calc R . .
C58 C 0.1276(7) 1.0169(2) 0.4615(5) 0.122(3) Uani 1 1 d . . .
H58A H 0.1274 1.0261 0.4929 0.147 Uiso 1 1 calc R . .
C59 C 0.0676(7) 1.0132(2) 0.4236(6) 0.135(4) Uani 1 1 d . . .
H59A H 0.0267 1.0201 0.4291 0.162 Uiso 1 1 calc R . .
C60 C 0.0682(5) 0.99936(19) 0.3775(4) 0.106(3) Uani 1 1 d . . .
H60A H 0.0276 0.9971 0.3517 0.128 Uiso 1 1 calc R . .
C61 C 0.1007(4) 0.99454(16) 0.2560(3) 0.088(2) Uani 1 1 d . . .
C62 C 0.1174(6) 1.0224(2) 0.2652(4) 0.134(4) Uani 1 1 d . . .
H62A H 0.1413 1.0281 0.2988 0.161 Uiso 1 1 calc R . .
C63 C 0.0986(8) 1.0415(3) 0.2247(6) 0.177(6) Uani 1 1 d . . .
H63A H 0.1078 1.0601 0.2315 0.212 Uiso 1 1 calc R . .
C64 C 0.0660(8) 1.0328(3) 0.1738(5) 0.168(6) Uani 1 1 d . . .
H64A H 0.0592 1.0447 0.1450 0.201 Uiso 1 1 calc R . .
C65 C 0.0455(7) 1.0077(3) 0.1680(5) 0.156(5) Uani 1 1 d . . .
H65A H 0.0181 1.0023 0.1353 0.188 Uiso 1 1 calc R . .
C66 C 0.0624(6) 0.9883(2) 0.2084(4) 0.137(4) Uani 1 1 d . . .
H66A H 0.0464 0.9703 0.2018 0.164 Uiso 1 1 calc R . .
C67 C 0.0159(5) 0.88375(18) 0.4549(4) 0.097(2) Uani 1 1 d U . .
C68 C 0.0129(5) 0.85599(19) 0.4591(4) 0.110(2) Uani 1 1 d U . .
H68A H 0.0530 0.8458 0.4638 0.132 Uiso 1 1 calc R . .
C69 C -0.0490(6) 0.8422(3) 0.4566(5) 0.134(3) Uani 1 1 d U . .
H69A H -0.0503 0.8232 0.4608 0.161 Uiso 1 1 calc R . .
C70 C -0.1062(7) 0.8573(3) 0.4480(5) 0.143(3) Uani 1 1 d U . .
H70A H -0.1478 0.8485 0.4456 0.172 Uiso 1 1 calc R . .
C71 C -0.1054(6) 0.8855(3) 0.4427(5) 0.139(3) Uani 1 1 d U . .
H71A H -0.1461 0.8955 0.4363 0.167 Uiso 1 1 calc R . .
C72 C -0.0437(5) 0.8991(2) 0.4468(4) 0.112(2) Uani 1 1 d U . .
H72A H -0.0423 0.9182 0.4441 0.135 Uiso 1 1 calc R . .
C73 C 0.1174(4) 0.91859(16) 0.5198(3) 0.0808(19) Uani 1 1 d . . .
C74 C 0.1067(6) 0.9465(2) 0.5237(4) 0.116(3) Uani 1 1 d . . .
H74A H 0.0865 0.9564 0.4933 0.139 Uiso 1 1 calc R . .
C75 C 0.1252(7) 0.9599(2) 0.5717(5) 0.137(4) Uani 1 1 d . . .
H75A H 0.1165 0.9787 0.5737 0.164 Uiso 1 1 calc R . .
C76 C 0.1550(9) 0.9464(3) 0.6142(5) 0.166(6) Uani 1 1 d . . .
H76A H 0.1630 0.9557 0.6465 0.199 Uiso 1 1 calc R . .
C77 C 0.1757(8) 0.9192(3) 0.6147(4) 0.160(5) Uani 1 1 d . . .
H77A H 0.2008 0.9105 0.6452 0.192 Uiso 1 1 calc R . .
C78 C 0.1553(6) 0.9054(2) 0.5643(4) 0.129(4) Uani 1 1 d . . .
H78A H 0.1679 0.8871 0.5617 0.155 Uiso 1 1 calc R . .
C79 C 0.3923(3) 0.87043(13) 0.2682(3) 0.0654(15) Uani 1 1 d . . .
C80 C 0.4243(3) 0.88737(13) 0.2501(3) 0.0662(15) Uani 1 1 d . . .
C81 C 0.4644(4) 0.90750(14) 0.2292(3) 0.0752(17) Uani 1 1 d . A .
C82 C 0.4569(5) 0.91023(19) 0.1753(3) 0.109(3) Uani 1 1 d . . .
H82A H 0.4249 0.8997 0.1516 0.131 Uiso 1 1 calc R . .
C83 C 0.4982(6) 0.9291(2) 0.1566(4) 0.128(4) Uani 1 1 d . A .
H83A H 0.4930 0.9305 0.1200 0.153 Uiso 1 1 calc R . .
C84 C 0.5458(6) 0.94574(19) 0.1888(4) 0.110(3) Uani 1 1 d . . .
C85 C 0.5526(5) 0.94261(17) 0.2409(4) 0.104(3) Uani 1 1 d . A .
H85A H 0.5855 0.9529 0.2644 0.125 Uiso 1 1 calc R . .
C86 C 0.5113(5) 0.92409(17) 0.2617(3) 0.093(2) Uani 1 1 d . . .
H86A H 0.5162 0.9232 0.2983 0.112 Uiso 1 1 calc R A .
C87 C 0.5923(6) 0.9658(2) 0.1680(4) 0.146(4) Uani 0.684(11) 1 d PDU A 1
C88 C 0.5472(8) 0.9887(3) 0.1402(9) 0.163(5) Uani 0.684(11) 1 d PDU A 1
H88A H 0.5746 1.0021 0.1275 0.245 Uiso 0.684(11) 1 calc PR A 1
H88B H 0.5246 0.9973 0.1647 0.245 Uiso 0.684(11) 1 calc PR A 1
H88C H 0.5137 0.9813 0.1108 0.245 Uiso 0.684(11) 1 calc PR A 1
C89 C 0.6488(9) 0.9792(4) 0.2109(6) 0.157(5) Uani 0.684(11) 1 d PDU A 1
H89A H 0.6736 0.9922 0.1947 0.236 Uiso 0.684(11) 1 calc PR A 1
H89B H 0.6795 0.9652 0.2290 0.236 Uiso 0.684(11) 1 calc PR A 1
H89C H 0.6286 0.9886 0.2360 0.236 Uiso 0.684(11) 1 calc PR A 1
C90 C 0.6286(10) 0.9497(3) 0.1329(8) 0.158(5) Uani 0.684(11) 1 d PDU A 1
H90A H 0.6574 0.9618 0.1187 0.237 Uiso 0.684(11) 1 calc PR A 1
H90B H 0.5953 0.9414 0.1042 0.237 Uiso 0.684(11) 1 calc PR A 1
H90C H 0.6560 0.9355 0.1535 0.237 Uiso 0.684(11) 1 calc PR A 1
C287 C 0.5923(6) 0.9658(2) 0.1680(4) 0.146(4) Uani 0.316(11) 1 d PD A 2
C289 C 0.6670(9) 0.9573(7) 0.1835(15) 0.150(7) Uani 0.316(11) 1 d PDU A 2
H28B H 0.6942 0.9708 0.1708 0.225 Uiso 0.316(11) 1 calc PR A 2
H28C H 0.6724 0.9397 0.1680 0.225 Uiso 0.316(11) 1 calc PR A 2
H28D H 0.6818 0.9561 0.2215 0.225 Uiso 0.316(11) 1 calc PR A 2
C288 C 0.584(2) 0.9946(4) 0.1886(15) 0.155(7) Uani 0.316(11) 1 d PDU A 2
H28E H 0.6126 1.0072 0.1753 0.232 Uiso 0.316(11) 1 calc PR A 2
H28F H 0.5969 0.9945 0.2267 0.232 Uiso 0.316(11) 1 calc PR A 2
H28G H 0.5370 1.0002 0.1767 0.232 Uiso 0.316(11) 1 calc PR A 2
C290 C 0.5706(18) 0.9664(8) 0.1072(6) 0.161(7) Uani 0.316(11) 1 d PDU A 2
H29B H 0.5977 0.9797 0.0939 0.241 Uiso 0.316(11) 1 calc PR A 2
H29C H 0.5231 0.9714 0.0960 0.241 Uiso 0.316(11) 1 calc PR A 2
H29D H 0.5772 0.9485 0.0935 0.241 Uiso 0.316(11) 1 calc PR A 2
C91 C 0.4001(3) 0.84107(13) 0.3925(2) 0.0617(14) Uani 1 1 d . . .
C92 C 0.4269(3) 0.83878(12) 0.4394(2) 0.0604(14) Uani 1 1 d . . .
C93 C 0.4649(3) 0.83631(13) 0.4939(2) 0.0658(15) Uani 1 1 d . . .
C94 C 0.4869(6) 0.85834(17) 0.5237(3) 0.119(4) Uani 1 1 d . . .
H94A H 0.4754 0.8757 0.5092 0.143 Uiso 1 1 calc R . .
C95 C 0.5254(6) 0.8565(2) 0.5745(3) 0.129(4) Uani 1 1 d . . .
H95A H 0.5384 0.8727 0.5934 0.154 Uiso 1 1 calc R . .
C96 C 0.5454(4) 0.8323(2) 0.5985(3) 0.099(3) Uani 1 1 d . . .
C97 C 0.5210(7) 0.8098(2) 0.5698(4) 0.126(4) Uani 1 1 d . . .
H97A H 0.5321 0.7925 0.5849 0.151 Uiso 1 1 calc R . .
C98 C 0.4798(6) 0.81124(18) 0.5183(3) 0.121(4) Uani 1 1 d . . .
H98A H 0.4624 0.7952 0.5005 0.145 Uiso 1 1 calc R . .
C99 C 0.5919(5) 0.8316(3) 0.6550(4) 0.123(4) Uani 1 1 d . . .
C100 C 0.5634(7) 0.8485(4) 0.6920(4) 0.199(8) Uani 1 1 d . . .
H10B H 0.5179 0.8424 0.6915 0.298 Uiso 1 1 calc R . .
H10C H 0.5619 0.8675 0.6813 0.298 Uiso 1 1 calc R . .
H10D H 0.5918 0.8468 0.7273 0.298 Uiso 1 1 calc R . .
C101 C 0.6633(7) 0.8419(4) 0.6527(5) 0.197(7) Uani 1 1 d . . .
H10E H 0.6811 0.8305 0.6289 0.296 Uiso 1 1 calc R . .
H10F H 0.6933 0.8411 0.6875 0.296 Uiso 1 1 calc R . .
H10G H 0.6602 0.8606 0.6401 0.296 Uiso 1 1 calc R . .
C102 C 0.5996(11) 0.8039(4) 0.6759(6) 0.255(11) Uani 1 1 d . . .
H10H H 0.6196 0.7925 0.6534 0.382 Uiso 1 1 calc R . .
H10I H 0.5555 0.7967 0.6770 0.382 Uiso 1 1 calc R . .
H10J H 0.6287 0.8041 0.7111 0.382 Uiso 1 1 calc R . .
C103 C 0.3029(3) 0.80817(12) 0.2800(2) 0.0588(13) Uani 1 1 d . . .
C104 C 0.2716(3) 0.78903(14) 0.2552(3) 0.0654(15) Uani 1 1 d . . .
C105 C 0.2357(3) 0.76682(13) 0.2219(3) 0.0674(15) Uani 1 1 d . . .
C106 C 0.2030(5) 0.74674(17) 0.2421(3) 0.097(3) Uani 1 1 d . . .
H10K H 0.2035 0.7470 0.2781 0.116 Uiso 1 1 calc R . .
C107 C 0.1692(5) 0.7260(2) 0.2110(4) 0.108(3) Uani 1 1 d . . .
H10L H 0.1468 0.7126 0.2261 0.130 Uiso 1 1 calc R . .
C108 C 0.1676(4) 0.72455(18) 0.1573(4) 0.099(3) Uani 1 1 d . . .
C109 C 0.1994(5) 0.74522(19) 0.1373(4) 0.107(3) Uani 1 1 d . . .
H10M H 0.1980 0.7453 0.1012 0.129 Uiso 1 1 calc R . .
C110 C 0.2340(4) 0.76637(18) 0.1691(3) 0.096(2) Uani 1 1 d . . .
H11B H 0.2558 0.7801 0.1543 0.115 Uiso 1 1 calc R . .
C111 C 0.1283(6) 0.7013(3) 0.1195(5) 0.133(4) Uani 1 1 d . . .
C112 C 0.0580(8) 0.7153(4) 0.0927(8) 0.269(13) Uani 1 1 d . . .
H11C H 0.0307 0.7027 0.0678 0.404 Uiso 1 1 calc R . .
H11D H 0.0662 0.7316 0.0743 0.404 Uiso 1 1 calc R . .
H11E H 0.0343 0.7200 0.1195 0.404 Uiso 1 1 calc R . .
C113 C 0.1230(12) 0.6758(3) 0.1485(7) 0.255(12) Uani 1 1 d . . .
H11F H 0.0993 0.6621 0.1242 0.382 Uiso 1 1 calc R . .
H11G H 0.0983 0.6793 0.1753 0.382 Uiso 1 1 calc R . .
H11H H 0.1681 0.6692 0.1651 0.382 Uiso 1 1 calc R . .
C114 C 0.1661(7) 0.6944(3) 0.0751(5) 0.169(6) Uani 1 1 d . . .
H11I H 0.1412 0.6805 0.0522 0.254 Uiso 1 1 calc R . .
H11J H 0.2113 0.6878 0.0911 0.254 Uiso 1 1 calc R . .
H11K H 0.1692 0.7107 0.0548 0.254 Uiso 1 1 calc R . .
C115 C 0.1518(3) 0.84964(13) 0.3482(2) 0.0638(15) Uani 1 1 d . . .
C116 C 0.1179(3) 0.83031(13) 0.3597(3) 0.0673(15) Uani 1 1 d . . .
C117 C 0.0751(3) 0.80898(13) 0.3725(3) 0.0688(16) Uani 1 1 d . . .
C118 C 0.0907(3) 0.79516(16) 0.4205(3) 0.0780(18) Uani 1 1 d . . .
H11L H 0.1309 0.7991 0.4457 0.094 Uiso 1 1 calc R . .
C119 C 0.0458(4) 0.77525(17) 0.4308(3) 0.093(2) Uani 1 1 d . . .
H11M H 0.0583 0.7656 0.4627 0.112 Uiso 1 1 calc R . .
C120 C -0.0147(4) 0.76910(17) 0.3973(4) 0.094(2) Uani 1 1 d . B .
C121 C -0.0291(5) 0.7825(2) 0.3465(4) 0.118(3) Uani 1 1 d . . .
H12B H -0.0684 0.7779 0.3208 0.141 Uiso 1 1 calc R . .
C122 C 0.0153(5) 0.80201(18) 0.3358(4) 0.104(3) Uani 1 1 d . . .
H12C H 0.0048 0.8108 0.3030 0.124 Uiso 1 1 calc R . .
C123 C -0.0652(5) 0.7468(2) 0.4081(5) 0.139(3) Uani 1 1 d DU . .
C124 C -0.0337(10) 0.7298(5) 0.4570(8) 0.157(6) Uani 0.50 1 d PDU B 1
H12D H -0.0662 0.7163 0.4625 0.236 Uiso 0.50 1 calc PR B 1
H12E H -0.0217 0.7417 0.4875 0.236 Uiso 0.50 1 calc PR B 1
H12F H 0.0066 0.7207 0.4519 0.236 Uiso 0.50 1 calc PR B 1
C125 C -0.0893(12) 0.7268(4) 0.3617(8) 0.156(5) Uani 0.50 1 d PDU B 1
H12G H -0.1196 0.7134 0.3709 0.233 Uiso 0.50 1 calc PR B 1
H12H H -0.0505 0.7176 0.3542 0.233 Uiso 0.50 1 calc PR B 1
H12I H -0.1130 0.7369 0.3308 0.233 Uiso 0.50 1 calc PR B 1
C126 C -0.1276(9) 0.7624(4) 0.4155(12) 0.151(5) Uani 0.50 1 d PDU B 1
H12J H -0.1604 0.7496 0.4230 0.226 Uiso 0.50 1 calc PR B 1
H12K H -0.1477 0.7724 0.3836 0.226 Uiso 0.50 1 calc PR B 1
H12L H -0.1142 0.7751 0.4445 0.226 Uiso 0.50 1 calc PR B 1
C324 C -0.0714(12) 0.7525(5) 0.4643(7) 0.158(5) Uani 0.50 1 d PDU B 2
H32B H -0.1015 0.7392 0.4740 0.236 Uiso 0.50 1 calc PR B 2
H32C H -0.0896 0.7707 0.4661 0.236 Uiso 0.50 1 calc PR B 2
H32D H -0.0271 0.7513 0.4883 0.236 Uiso 0.50 1 calc PR B 2
C325 C -0.0368(11) 0.7183(3) 0.4042(12) 0.151(5) Uani 0.50 1 d PDU B 2
H32E H -0.0684 0.7048 0.4114 0.226 Uiso 0.50 1 calc PR B 2
H32F H 0.0062 0.7164 0.4297 0.226 Uiso 0.50 1 calc PR B 2
H32G H -0.0303 0.7154 0.3691 0.226 Uiso 0.50 1 calc PR B 2
C326 C -0.1360(7) 0.7486(5) 0.3704(9) 0.159(6) Uani 0.50 1 d PDU B 2
H32H H -0.1646 0.7343 0.3788 0.238 Uiso 0.50 1 calc PR B 2
H32I H -0.1320 0.7463 0.3344 0.238 Uiso 0.50 1 calc PR B 2
H32J H -0.1559 0.7663 0.3741 0.238 Uiso 0.50 1 calc PR B 2
C127 C 0.1797(3) 0.89759(13) 0.2550(3) 0.0638(15) Uani 1 1 d . . .
C128 C 0.1644(3) 0.90615(14) 0.2091(2) 0.0663(15) Uani 1 1 d . . .
C129 C 0.1458(4) 0.91705(14) 0.1557(3) 0.0718(17) Uani 1 1 d . . .
C130 C 0.1136(4) 0.90108(16) 0.1131(3) 0.0807(19) Uani 1 1 d . . .
H13A H 0.1038 0.8827 0.1181 0.097 Uiso 1 1 calc R . .
C131 C 0.0960(5) 0.9126(2) 0.0631(3) 0.104(3) Uani 1 1 d . . .
H13B H 0.0747 0.9015 0.0348 0.125 Uiso 1 1 calc R . .
C132 C 0.1083(6) 0.9396(2) 0.0529(3) 0.106(3) Uani 1 1 d . . .
C133 C 0.1409(6) 0.95557(19) 0.0970(3) 0.120(3) Uani 1 1 d . . .
H13C H 0.1499 0.9741 0.0923 0.144 Uiso 1 1 calc R . .
C134 C 0.1597(5) 0.94413(17) 0.1470(3) 0.100(3) Uani 1 1 d . . .
H13D H 0.1823 0.9550 0.1754 0.120 Uiso 1 1 calc R . .
C135 C 0.0857(9) 0.9512(3) -0.0030(4) 0.152(5) Uani 1 1 d . . .
C136 C 0.1023(12) 0.9316(4) -0.0425(4) 0.275(13) Uani 1 1 d . . .
H13E H 0.1510 0.9294 -0.0358 0.412 Uiso 1 1 calc R . .
H13F H 0.0851 0.9387 -0.0777 0.412 Uiso 1 1 calc R . .
H13G H 0.0815 0.9141 -0.0393 0.412 Uiso 1 1 calc R . .
C137 C 0.0090(10) 0.9566(5) -0.0146(6) 0.239(10) Uani 1 1 d . . .
H13H H -0.0063 0.9642 -0.0496 0.358 Uiso 1 1 calc R . .
H13I H -0.0005 0.9693 0.0111 0.358 Uiso 1 1 calc R . .
H13J H -0.0145 0.9395 -0.0125 0.358 Uiso 1 1 calc R . .
C138 C 0.1149(12) 0.9795(4) -0.0062(5) 0.259(11) Uani 1 1 d . . .
H13K H 0.1639 0.9783 0.0006 0.389 Uiso 1 1 calc R . .
H13L H 0.1025 0.9913 0.0197 0.389 Uiso 1 1 calc R . .
H13M H 0.0970 0.9870 -0.0411 0.389 Uiso 1 1 calc R . .
C139 C 0.2536(3) 0.90832(12) 0.3898(2) 0.0600(14) Uani 1 1 d . . .
C140 C 0.2816(3) 0.92420(12) 0.4246(2) 0.0606(14) Uani 1 1 d . . .
C141 C 0.3101(3) 0.94366(13) 0.4665(3) 0.0684(16) Uani 1 1 d . . .
C142 C 0.3508(4) 0.96589(14) 0.4586(3) 0.0786(18) Uani 1 1 d . . .
H14B H 0.3612 0.9683 0.4258 0.094 Uiso 1 1 calc R . .
C143 C 0.3754(4) 0.98422(15) 0.4989(3) 0.089(2) Uani 1 1 d U . .
H14C H 0.4035 0.9985 0.4930 0.107 Uiso 1 1 calc R . .
C144 C 0.3601(5) 0.98232(16) 0.5480(3) 0.0971(19) Uani 1 1 d U C .
C145 C 0.3215(5) 0.96001(17) 0.5553(3) 0.093(2) Uani 1 1 d U . .
H14D H 0.3121 0.9576 0.5885 0.112 Uiso 1 1 calc R . .
C146 C 0.2959(4) 0.94098(16) 0.5159(3) 0.087(2) Uani 1 1 d U . .
H14E H 0.2691 0.9264 0.5226 0.104 Uiso 1 1 calc R . .
C147 C 0.3907(5) 1.00328(17) 0.5929(3) 0.128(3) Uani 1 1 d DU . .
C148 C 0.3762(13) 0.9957(5) 0.6460(6) 0.154(6) Uani 0.50 1 d PDU C 1
H14F H 0.4009 0.9792 0.6594 0.231 Uiso 0.50 1 calc PR C 1
H14G H 0.3280 0.9925 0.6414 0.231 Uiso 0.50 1 calc PR C 1
H14H H 0.3904 1.0105 0.6708 0.231 Uiso 0.50 1 calc PR C 1
C149 C 0.4655(6) 1.0085(5) 0.5965(8) 0.139(6) Uani 0.50 1 d PDU C 1
H14I H 0.4916 0.9925 0.6108 0.209 Uiso 0.50 1 calc PR C 1
H14J H 0.4806 1.0240 0.6193 0.209 Uiso 0.50 1 calc PR C 1
H14K H 0.4720 1.0123 0.5617 0.209 Uiso 0.50 1 calc PR C 1
C150 C 0.3472(10) 1.0284(3) 0.5720(7) 0.142(6) Uani 0.50 1 d PDU C 1
H15B H 0.3610 1.0436 0.5959 0.213 Uiso 0.50 1 calc PR C 1
H15C H 0.2999 1.0243 0.5694 0.213 Uiso 0.50 1 calc PR C 1
H15D H 0.3534 1.0332 0.5375 0.213 Uiso 0.50 1 calc PR C 1
C248 C 0.4085(13) 0.9873(4) 0.6454(6) 0.144(6) Uani 0.50 1 d PDU C 2
H24B H 0.4358 0.9715 0.6417 0.216 Uiso 0.50 1 calc PR C 2
H24C H 0.3672 0.9813 0.6543 0.216 Uiso 0.50 1 calc PR C 2
H24D H 0.4338 0.9990 0.6731 0.216 Uiso 0.50 1 calc PR C 2
C249 C 0.4581(8) 1.0174(4) 0.5890(8) 0.145(6) Uani 0.50 1 d PDU C 2
H24E H 0.4954 1.0047 0.6002 0.218 Uiso 0.50 1 calc PR C 2
H24F H 0.4657 1.0333 0.6115 0.218 Uiso 0.50 1 calc PR C 2
H24G H 0.4550 1.0228 0.5529 0.218 Uiso 0.50 1 calc PR C 2
C250 C 0.3407(10) 1.0263(4) 0.5961(9) 0.160(6) Uani 0.50 1 d PDU C 2
H25A H 0.3285 1.0255 0.6298 0.241 Uiso 0.50 1 calc PR C 2
H25B H 0.3002 1.0243 0.5679 0.241 Uiso 0.50 1 calc PR C 2
H25C H 0.3616 1.0438 0.5928 0.241 Uiso 0.50 1 calc PR C 2
C151 C 0.2580(4) 0.85864(18) 0.1432(3) 0.089(2) Uani 1 1 d . . .
C152 C 0.2757(4) 0.8724(2) 0.1116(3) 0.098(3) Uani 1 1 d . . .
C153 C 0.2974(5) 0.8909(2) 0.0747(4) 0.110(3) Uani 1 1 d . D .
C154 C 0.2995(7) 0.9196(3) 0.0830(5) 0.148(5) Uani 1 1 d . . .
H15E H 0.2864 0.9268 0.1124 0.177 Uiso 1 1 calc R . .
C155 C 0.3205(7) 0.9372(3) 0.0486(5) 0.160(5) Uani 1 1 d . D .
H15F H 0.3203 0.9561 0.0544 0.193 Uiso 1 1 calc R . .
C156 C 0.3426(9) 0.9268(3) 0.0039(5) 0.165(5) Uani 1 1 d . . .
C157 C 0.3368(11) 0.8992(4) -0.0029(5) 0.216(9) Uani 1 1 d . D .
H15G H 0.3470 0.8919 -0.0333 0.259 Uiso 1 1 calc R . .
C158 C 0.3170(9) 0.8809(3) 0.0315(5) 0.186(7) Uani 1 1 d . . .
H15H H 0.3171 0.8620 0.0252 0.223 Uiso 1 1 calc R D .
C159 C 0.3650(10) 0.9449(3) -0.0370(6) 0.244(9) Uani 0.628(16) 1 d PDU D 1
C160 C 0.377(2) 0.9738(4) -0.0138(9) 0.250(10) Uani 0.628(16) 1 d PDU D 1
H16B H 0.3924 0.9856 -0.0384 0.376 Uiso 0.628(16) 1 calc PR D 1
H16C H 0.4113 0.9732 0.0191 0.376 Uiso 0.628(16) 1 calc PR D 1
H16D H 0.3352 0.9810 -0.0075 0.376 Uiso 0.628(16) 1 calc PR D 1
C161 C 0.3130(13) 0.9449(7) -0.0902(8) 0.243(10) Uani 0.628(16) 1 d PDU D 1
H16E H 0.3304 0.9556 -0.1153 0.365 Uiso 0.628(16) 1 calc PR D 1
H16F H 0.2709 0.9528 -0.0860 0.365 Uiso 0.628(16) 1 calc PR D 1
H16G H 0.3050 0.9263 -0.1029 0.365 Uiso 0.628(16) 1 calc PR D 1
C162 C 0.4325(14) 0.9334(6) -0.0453(13) 0.252(10) Uani 0.628(16) 1 d PDU D 1
H16H H 0.4468 0.9441 -0.0719 0.378 Uiso 0.628(16) 1 calc PR D 1
H16I H 0.4263 0.9146 -0.0567 0.378 Uiso 0.628(16) 1 calc PR D 1
H16J H 0.4669 0.9344 -0.0125 0.378 Uiso 0.628(16) 1 calc PR D 1
C259 C 0.3650(10) 0.9449(3) -0.0370(6) 0.244(9) Uani 0.372(16) 1 d PD D 2
C260 C 0.367(3) 0.9305(8) -0.0886(13) 0.250(11) Uani 0.372(16) 1 d PDU D 2
H26B H 0.3828 0.9432 -0.1116 0.375 Uiso 0.372(16) 1 calc PR D 2
H26C H 0.3223 0.9240 -0.1058 0.375 Uiso 0.372(16) 1 calc PR D 2
H26D H 0.3980 0.9151 -0.0811 0.375 Uiso 0.372(16) 1 calc PR D 2
C261 C 0.4358(17) 0.9556(12) -0.0097(15) 0.250(11) Uani 0.372(16) 1 d PDU D 2
H26E H 0.4537 0.9663 -0.0345 0.374 Uiso 0.372(16) 1 calc PR D 2
H26F H 0.4658 0.9403 0.0026 0.374 Uiso 0.372(16) 1 calc PR D 2
H26G H 0.4327 0.9670 0.0200 0.374 Uiso 0.372(16) 1 calc PR D 2
C262 C 0.316(2) 0.9694(8) -0.052(2) 0.250(11) Uani 0.372(16) 1 d PDU D 2
H26H H 0.3302 0.9803 -0.0786 0.375 Uiso 0.372(16) 1 calc PR D 2
H26I H 0.3176 0.9805 -0.0212 0.375 Uiso 0.372(16) 1 calc PR D 2
H26J H 0.2705 0.9628 -0.0660 0.375 Uiso 0.372(16) 1 calc PR D 2
C163 C 0.1079(4) 0.82067(16) 0.2002(3) 0.084(2) Uani 1 1 d . . .
C164 C 0.0675(4) 0.80196(17) 0.1936(3) 0.089(2) Uani 1 1 d . . .
C165 C 0.0168(5) 0.7805(2) 0.1848(4) 0.102(3) Uani 1 1 d . E .
C166 C -0.0322(6) 0.7789(3) 0.1368(5) 0.137(4) Uani 1 1 d . . .
H16K H -0.0303 0.7912 0.1096 0.165 Uiso 1 1 calc R . .
C167 C -0.0827(7) 0.7597(3) 0.1291(6) 0.166(4) Uani 1 1 d U E .
H16L H -0.1142 0.7590 0.0964 0.200 Uiso 1 1 calc R . .
C168 C -0.0888(7) 0.7416(3) 0.1679(6) 0.168(3) Uani 1 1 d U . .
C169 C -0.0395(7) 0.7420(3) 0.2157(5) 0.158(3) Uani 1 1 d U E .
H16M H -0.0416 0.7296 0.2427 0.190 Uiso 1 1 calc R . .
C170 C 0.0144(7) 0.7618(3) 0.2226(5) 0.147(4) Uani 1 1 d U . .
H17B H 0.0486 0.7618 0.2539 0.176 Uiso 1 1 calc R E .
C171 C -0.1494(7) 0.7190(3) 0.1578(6) 0.195(4) Uani 0.50 1 d PDU E 1
C172 C -0.2132(12) 0.7301(6) 0.1184(11) 0.213(8) Uani 0.50 1 d PDU E 1
H17C H -0.2495 0.7168 0.1143 0.319 Uiso 0.50 1 calc PR E 1
H17D H -0.2028 0.7333 0.0846 0.319 Uiso 0.50 1 calc PR E 1
H17E H -0.2271 0.7470 0.1316 0.319 Uiso 0.50 1 calc PR E 1
C173 C -0.1286(13) 0.6930(5) 0.1328(12) 0.206(8) Uani 0.50 1 d PDU E 1
H17F H -0.1667 0.6806 0.1242 0.309 Uiso 0.50 1 calc PR E 1
H17G H -0.0912 0.6843 0.1574 0.309 Uiso 0.50 1 calc PR E 1
H17H H -0.1147 0.6978 0.1010 0.309 Uiso 0.50 1 calc PR E 1
C174 C -0.1690(17) 0.7124(7) 0.2098(8) 0.210(7) Uani 0.50 1 d PDU E 1
H17I H -0.2094 0.7011 0.2026 0.315 Uiso 0.50 1 calc PR E 1
H17J H -0.1779 0.7292 0.2265 0.315 Uiso 0.50 1 calc PR E 1
H17K H -0.1322 0.7027 0.2331 0.315 Uiso 0.50 1 calc PR E 1
C271 C -0.1494(7) 0.7190(3) 0.1578(6) 0.195(4) Uani 0.50 1 d PD E 2
C272 C -0.2150(12) 0.7343(6) 0.1567(13) 0.214(9) Uani 0.50 1 d PDU E 2
H27B H -0.2527 0.7217 0.1489 0.321 Uiso 0.50 1 calc PR E 2
H27C H -0.2217 0.7483 0.1297 0.321 Uiso 0.50 1 calc PR E 2
H27D H -0.2122 0.7427 0.1907 0.321 Uiso 0.50 1 calc PR E 2
C273 C -0.1502(16) 0.7054(5) 0.1049(8) 0.206(9) Uani 0.50 1 d PDU E 2
H27E H -0.1893 0.6935 0.0950 0.310 Uiso 0.50 1 calc PR E 2
H27F H -0.1092 0.6948 0.1079 0.310 Uiso 0.50 1 calc PR E 2
H27G H -0.1528 0.7193 0.0782 0.310 Uiso 0.50 1 calc PR E 2
C274 C -0.1355(12) 0.6971(5) 0.2014(10) 0.215(9) Uani 0.50 1 d PDU E 2
H27H H -0.1738 0.6848 0.1964 0.322 Uiso 0.50 1 calc PR E 2
H27I H -0.1288 0.7059 0.2355 0.322 Uiso 0.50 1 calc PR E 2
H27J H -0.0952 0.6869 0.1999 0.322 Uiso 0.50 1 calc PR E 2
C175 C 0.2614(4) 0.78034(18) 0.4132(3) 0.082(2) Uani 1 1 d . . .
C176 C 0.2409(4) 0.75794(18) 0.4012(3) 0.0794(19) Uani 1 1 d . . .
C177 C 0.2153(4) 0.73015(16) 0.3868(3) 0.085(2) Uani 1 1 d . . .
C178 C 0.1477(5) 0.7254(2) 0.3654(4) 0.112(3) Uani 1 1 d . . .
H17M H 0.1169 0.7400 0.3615 0.134 Uiso 1 1 calc R . .
C179 C 0.1236(7) 0.6987(3) 0.3490(5) 0.138(4) Uani 1 1 d . . .
H17N H 0.0772 0.6959 0.3343 0.166 Uiso 1 1 calc R . .
C180 C 0.1681(8) 0.6765(2) 0.3547(5) 0.135(4) Uani 1 1 d . F .
C181 C 0.2336(8) 0.6815(2) 0.3789(6) 0.159(5) Uani 1 1 d . . .
H18B H 0.2636 0.6667 0.3862 0.191 Uiso 1 1 calc R . .
C182 C 0.2598(6) 0.7083(2) 0.3940(5) 0.130(4) Uani 1 1 d . . .
H18C H 0.3063 0.7109 0.4085 0.156 Uiso 1 1 calc R . .
C183 C 0.1422(9) 0.6467(3) 0.3387(6) 0.218(7) Uani 1 1 d DU . .
C184 C 0.0712(12) 0.6416(6) 0.3480(14) 0.228(9) Uani 0.50 1 d PDU F 1
H18D H 0.0577 0.6230 0.3388 0.342 Uiso 0.50 1 calc PR F 1
H18E H 0.0390 0.6540 0.3263 0.342 Uiso 0.50 1 calc PR F 1
H18F H 0.0723 0.6448 0.3848 0.342 Uiso 0.50 1 calc PR F 1
C185 C 0.1902(14) 0.6242(4) 0.3684(12) 0.224(9) Uani 0.50 1 d PDU F 1
H18G H 0.1731 0.6064 0.3553 0.337 Uiso 0.50 1 calc PR F 1
H18H H 0.1922 0.6253 0.4057 0.337 Uiso 0.50 1 calc PR F 1
H18I H 0.2352 0.6268 0.3627 0.337 Uiso 0.50 1 calc PR F 1
C186 C 0.142(2) 0.6444(7) 0.2803(7) 0.232(9) Uani 0.50 1 d PDU F 1
H18J H 0.1307 0.6258 0.2685 0.348 Uiso 0.50 1 calc PR F 1
H18K H 0.1864 0.6491 0.2754 0.348 Uiso 0.50 1 calc PR F 1
H18L H 0.1085 0.6568 0.2601 0.348 Uiso 0.50 1 calc PR F 1
C284 C 0.0690(11) 0.6481(4) 0.3041(13) 0.218(9) Uani 0.50 1 d PDU F 2
H28H H 0.0535 0.6299 0.2927 0.327 Uiso 0.50 1 calc PR F 2
H28I H 0.0681 0.6594 0.2735 0.327 Uiso 0.50 1 calc PR F 2
H28J H 0.0394 0.6559 0.3243 0.327 Uiso 0.50 1 calc PR F 2
C285 C 0.145(2) 0.6296(6) 0.3879(9) 0.236(9) Uani 0.50 1 d PDU F 2
H28K H 0.1326 0.6109 0.3778 0.353 Uiso 0.50 1 calc PR F 2
H28L H 0.1127 0.6369 0.4066 0.353 Uiso 0.50 1 calc PR F 2
H28M H 0.1899 0.6302 0.4105 0.353 Uiso 0.50 1 calc PR F 2
C286 C 0.1866(15) 0.6335(7) 0.3050(13) 0.226(9) Uani 0.50 1 d PDU F 2
H28N H 0.1720 0.6149 0.2967 0.339 Uiso 0.50 1 calc PR F 2
H28O H 0.2336 0.6337 0.3244 0.339 Uiso 0.50 1 calc PR F 2
H28P H 0.1819 0.6438 0.2726 0.339 Uiso 0.50 1 calc PR F 2
C187 C 0.2812(4) 0.85196(17) 0.5029(3) 0.083(2) Uani 1 1 d . . .
C188 C 0.3053(4) 0.86124(18) 0.5462(3) 0.088(2) Uani 1 1 d . . .
C189 C 0.3315(5) 0.87112(17) 0.5997(3) 0.094(2) Uani 1 1 d . G .
C190 C 0.3092(7) 0.8617(3) 0.6416(4) 0.144(4) Uani 1 1 d . . .
H19A H 0.2762 0.8479 0.6367 0.173 Uiso 1 1 calc R . .
C191 C 0.3359(8) 0.8727(3) 0.6925(4) 0.156(5) Uani 1 1 d . G .
H19B H 0.3210 0.8650 0.7207 0.187 Uiso 1 1 calc R . .
C192 C 0.3794(7) 0.8925(2) 0.7033(4) 0.123(3) Uani 1 1 d . . .
C193 C 0.4037(8) 0.9014(3) 0.6623(5) 0.174(6) Uani 1 1 d . G .
H19C H 0.4375 0.9148 0.6688 0.209 Uiso 1 1 calc R . .
C194 C 0.3812(7) 0.8915(3) 0.6109(5) 0.152(5) Uani 1 1 d . . .
H19D H 0.3994 0.8986 0.5839 0.182 Uiso 1 1 calc R G .
C195 C 0.4018(8) 0.9047(3) 0.7601(4) 0.177(6) Uani 0.614(14) 1 d PDU G 1
C196 C 0.3607(11) 0.8926(5) 0.7977(6) 0.193(7) Uani 0.614(14) 1 d PDU G 1
H19E H 0.3769 0.9004 0.8326 0.289 Uiso 0.614(14) 1 calc PR G 1
H19F H 0.3664 0.8730 0.7995 0.289 Uiso 0.614(14) 1 calc PR G 1
H19G H 0.3131 0.8970 0.7846 0.289 Uiso 0.614(14) 1 calc PR G 1
C197 C 0.4748(9) 0.8938(5) 0.7819(8) 0.187(7) Uani 0.614(14) 1 d PDU G 1
H19H H 0.4926 0.9008 0.8171 0.281 Uiso 0.614(14) 1 calc PR G 1
H19I H 0.5034 0.8997 0.7592 0.281 Uiso 0.614(14) 1 calc PR G 1
H19J H 0.4739 0.8740 0.7829 0.281 Uiso 0.614(14) 1 calc PR G 1
C198 C 0.3999(16) 0.9356(3) 0.7628(9) 0.195(7) Uani 0.614(14) 1 d PDU G 1
H19K H 0.4158 0.9414 0.7991 0.292 Uiso 0.614(14) 1 calc PR G 1
H19L H 0.3538 0.9419 0.7492 0.292 Uiso 0.614(14) 1 calc PR G 1
H19M H 0.4289 0.9432 0.7419 0.292 Uiso 0.614(14) 1 calc PR G 1
C295 C 0.4018(8) 0.9047(3) 0.7601(4) 0.177(6) Uani 0.386(14) 1 d PD G 2
C296 C 0.3412(14) 0.9231(7) 0.7631(13) 0.189(9) Uani 0.386(14) 1 d PDU G 2
H29E H 0.3506 0.9324 0.7968 0.283 Uiso 0.386(14) 1 calc PR G 2
H29F H 0.3008 0.9120 0.7593 0.283 Uiso 0.386(14) 1 calc PR G 2
H29G H 0.3340 0.9365 0.7351 0.283 Uiso 0.386(14) 1 calc PR G 2
C297 C 0.4624(15) 0.9240(7) 0.7646(13) 0.190(8) Uani 0.386(14) 1 d PDU G 2
H29H H 0.4760 0.9311 0.8001 0.284 Uiso 0.386(14) 1 calc PR G 2
H29I H 0.4497 0.9390 0.7400 0.284 Uiso 0.386(14) 1 calc PR G 2
H29J H 0.4999 0.9141 0.7565 0.284 Uiso 0.386(14) 1 calc PR G 2
C298 C 0.415(2) 0.8836(5) 0.8040(11) 0.190(9) Uani 0.386(14) 1 d PDU G 2
H29K H 0.4304 0.8927 0.8376 0.285 Uiso 0.386(14) 1 calc PR G 2
H29L H 0.4487 0.8708 0.7987 0.285 Uiso 0.386(14) 1 calc PR G 2
H29M H 0.3729 0.8740 0.8036 0.285 Uiso 0.386(14) 1 calc PR G 2
C199 C 0.4613(4) 0.91600(16) 0.4090(3) 0.086(2) Uani 1 1 d . . .
C200 C 0.4952(5) 0.91930(16) 0.4521(4) 0.091(2) Uani 1 1 d . . .
C201 C 0.5348(5) 0.92524(17) 0.5061(4) 0.096(2) Uani 1 1 d . H .
C202 C 0.5046(5) 0.93276(19) 0.5451(3) 0.103(3) Uani 1 1 d . . .
H20B H 0.4571 0.9336 0.5376 0.124 Uiso 1 1 calc R . .
C203 C 0.5404(6) 0.9390(2) 0.5945(4) 0.126(3) Uani 1 1 d . H .
H20C H 0.5164 0.9445 0.6193 0.151 Uiso 1 1 calc R . .
C204 C 0.6085(8) 0.9379(2) 0.6099(5) 0.130(4) Uani 1 1 d . . .
C205 C 0.6411(7) 0.9292(4) 0.5728(6) 0.168(6) Uani 1 1 d . H .
H20D H 0.6886 0.9283 0.5819 0.201 Uiso 1 1 calc R . .
C206 C 0.6057(6) 0.9212(3) 0.5200(5) 0.144(4) Uani 1 1 d . . .
H20E H 0.6254 0.9313 0.4950 0.173 Uiso 1 1 calc R H .
H20F H 0.6146 0.9018 0.5156 0.173 Uiso 1 1 calc R . .
C207 C 0.6528(6) 0.9467(2) 0.6645(4) 0.162(5) Uani 0.34(2) 1 d PDU H 1
C208 C 0.628(2) 0.9304(9) 0.7059(11) 0.176(8) Uani 0.34(2) 1 d PDU H 1
H20G H 0.5819 0.9358 0.7056 0.264 Uiso 0.34(2) 1 calc PR H 1
H20H H 0.6570 0.9339 0.7404 0.264 Uiso 0.34(2) 1 calc PR H 1
H20I H 0.6287 0.9110 0.6980 0.264 Uiso 0.34(2) 1 calc PR H 1
C209 C 0.644(2) 0.9775(3) 0.6698(17) 0.165(8) Uani 0.34(2) 1 d PDU H 1
H20J H 0.5970 0.9818 0.6664 0.247 Uiso 0.34(2) 1 calc PR H 1
H20K H 0.6604 0.9868 0.6423 0.247 Uiso 0.34(2) 1 calc PR H 1
H20L H 0.6706 0.9835 0.7039 0.247 Uiso 0.34(2) 1 calc PR H 1
C210 C 0.7294(8) 0.9407(8) 0.6720(13) 0.176(8) Uani 0.34(2) 1 d PDU H 1
H21B H 0.7538 0.9470 0.7064 0.264 Uiso 0.34(2) 1 calc PR H 1
H21C H 0.7461 0.9501 0.6450 0.264 Uiso 0.34(2) 1 calc PR H 1
H21D H 0.7361 0.9212 0.6691 0.264 Uiso 0.34(2) 1 calc PR H 1
C307 C 0.6528(6) 0.9467(2) 0.6645(4) 0.162(5) Uani 0.66(2) 1 d PD H 2
C308 C 0.6055(9) 0.9501(6) 0.7027(7) 0.192(8) Uani 0.66(2) 1 d PDU H 2
H30B H 0.5846 0.9327 0.7069 0.288 Uiso 0.66(2) 1 calc PR H 2
H30C H 0.5707 0.9634 0.6885 0.288 Uiso 0.66(2) 1 calc PR H 2
H30D H 0.6319 0.9563 0.7367 0.288 Uiso 0.66(2) 1 calc PR H 2
C309 C 0.6838(13) 0.9750(3) 0.6588(8) 0.152(7) Uani 0.66(2) 1 d PDU H 2
H30E H 0.7145 0.9736 0.6357 0.228 Uiso 0.66(2) 1 calc PR H 2
H30F H 0.7084 0.9814 0.6931 0.228 Uiso 0.66(2) 1 calc PR H 2
H30G H 0.6478 0.9878 0.6440 0.228 Uiso 0.66(2) 1 calc PR H 2
C310 C 0.7088(12) 0.9265(4) 0.6891(8) 0.183(8) Uani 0.66(2) 1 d PDU H 2
H31A H 0.7392 0.9242 0.6660 0.275 Uiso 0.66(2) 1 calc PR H 2
H31B H 0.6887 0.9091 0.6941 0.275 Uiso 0.66(2) 1 calc PR H 2
H31C H 0.7339 0.9335 0.7228 0.275 Uiso 0.66(2) 1 calc PR H 2
C211 C 0.3288(4) 0.95033(17) 0.2780(3) 0.085(2) Uani 1 1 d . . .
C212 C 0.3218(4) 0.96632(17) 0.2408(4) 0.092(2) Uani 1 1 d . . .
C213 C 0.3172(6) 0.9862(2) 0.1995(4) 0.117(2) Uani 1 1 d U I .
C214 C 0.2608(7) 1.0048(2) 0.1882(4) 0.132(3) Uani 1 1 d U . .
H21E H 0.2263 1.0034 0.2064 0.159 Uiso 1 1 calc R . .
C215 C 0.2577(8) 1.0252(2) 0.1491(5) 0.147(3) Uani 1 1 d U I .
H21F H 0.2202 1.0370 0.1412 0.176 Uiso 1 1 calc R . .
C216 C 0.3086(9) 1.0282(3) 0.1221(6) 0.163(3) Uani 1 1 d U . .
C217 C 0.3582(8) 1.0097(3) 0.1330(6) 0.166(3) Uani 1 1 d U I .
H21G H 0.3920 1.0106 0.1140 0.199 Uiso 1 1 calc R . .
C218 C 0.3636(8) 0.9886(3) 0.1715(5) 0.148(3) Uani 1 1 d U . .
H21H H 0.4001 0.9763 0.1770 0.178 Uiso 1 1 calc R I .
C219 C 0.3075(8) 1.0521(3) 0.0811(5) 0.179(4) Uani 0.636(15) 1 d PDU I 1
C220 C 0.3213(16) 1.0785(4) 0.1137(9) 0.198(7) Uani 0.636(15) 1 d PDU I 1
H22B H 0.3253 1.0937 0.0908 0.296 Uiso 0.636(15) 1 calc PR I 1
H22C H 0.3631 1.0766 0.1406 0.296 Uiso 0.636(15) 1 calc PR I 1
H22D H 0.2842 1.0819 0.1302 0.296 Uiso 0.636(15) 1 calc PR I 1
C221 C 0.3595(13) 1.0493(5) 0.0473(11) 0.202(7) Uani 0.636(15) 1 d PDU I 1
H22E H 0.3582 1.0656 0.0259 0.303 Uiso 0.636(15) 1 calc PR I 1
H22F H 0.3486 1.0335 0.0247 0.303 Uiso 0.636(15) 1 calc PR I 1
H22G H 0.4044 1.0472 0.0701 0.303 Uiso 0.636(15) 1 calc PR I 1
C222 C 0.2349(9) 1.0542(6) 0.0470(9) 0.206(8) Uani 0.636(15) 1 d PDU I 1
H22H H 0.2325 1.0688 0.0215 0.309 Uiso 0.636(15) 1 calc PR I 1
H22I H 0.2041 1.0581 0.0692 0.309 Uiso 0.636(15) 1 calc PR I 1
H22J H 0.2222 1.0371 0.0286 0.309 Uiso 0.636(15) 1 calc PR I 1
C319 C 0.3075(8) 1.0521(3) 0.0811(5) 0.179(4) Uani 0.364(15) 1 d PDU I 2
C320 C 0.284(2) 1.0390(6) 0.0265(8) 0.177(8) Uani 0.364(15) 1 d PDU I 2
H32K H 0.2844 1.0525 -0.0004 0.265 Uiso 0.364(15) 1 calc PR I 2
H32L H 0.2379 1.0321 0.0222 0.265 Uiso 0.364(15) 1 calc PR I 2
H32M H 0.3136 1.0240 0.0232 0.265 Uiso 0.364(15) 1 calc PR I 2
C321 C 0.3788(11) 1.0639(8) 0.0866(17) 0.189(8) Uani 0.364(15) 1 d PDU I 2
H32N H 0.3768 1.0787 0.0617 0.284 Uiso 0.364(15) 1 calc PR I 2
H32O H 0.4086 1.0497 0.0794 0.284 Uiso 0.364(15) 1 calc PR I 2
H32P H 0.3959 1.0706 0.1221 0.284 Uiso 0.364(15) 1 calc PR I 2
C322 C 0.258(2) 1.0750(7) 0.0867(17) 0.192(9) Uani 0.364(15) 1 d PDU I 2
H32Q H 0.2612 1.0897 0.0626 0.288 Uiso 0.364(15) 1 calc PR I 2
H32R H 0.2697 1.0819 0.1225 0.288 Uiso 0.364(15) 1 calc PR I 2
H32S H 0.2122 1.0679 0.0787 0.288 Uiso 0.364(15) 1 calc PR I 2
Cl1 Cl 0.12477(15) 1.03236(6) 0.64496(17) 0.1343(11) Uani 1 1 d . . .
Cl2 Cl 0.67447(16) 0.75285(8) 0.2940(2) 0.1584(14) Uani 1 1 d . . .
O4 O 0.1103(7) 1.0583(2) 0.6570(4) 0.221(6) Uani 1 1 d . . .
O8 O 0.6090(5) 0.7496(3) 0.2686(6) 0.247(7) Uani 1 1 d . . .
O7 O 0.6719(8) 0.7502(4) 0.3531(6) 0.271(8) Uani 1 1 d . . .
O3 O 0.0983(7) 1.0113(4) 0.6668(6) 0.262(7) Uani 1 1 d . . .
O2 O 0.1787(6) 1.0270(3) 0.6348(11) 0.381(14) Uani 1 1 d . . .
O1 O 0.0682(9) 1.0302(3) 0.5914(7) 0.268(7) Uani 1 1 d . . .
O6 O 0.7128(7) 0.7347(4) 0.2813(6) 0.329(12) Uani 1 1 d . . .
O5 O 0.6936(14) 0.7790(5) 0.2905(8) 0.440(19) Uani 1 1 d . . .

loop_
_atom_site_aniso_label
_atom_site_aniso_U_11
_atom_site_aniso_U_22
_atom_site_aniso_U_33
_atom_site_aniso_U_23
_atom_site_aniso_U_13
_atom_site_aniso_U_12
Ag1 0.0866(4) 0.0830(4) 0.0702(3) 0.0003(3) 0.0076(3) 0.0068(3)
Ag2 0.0809(3) 0.0726(3) 0.0804(3) -0.0109(3) 0.0326(3) -0.0021(3)
Ag3 0.0707(3) 0.0848(3) 0.0848(4) -0.0004(3) 0.0328(3) -0.0021(3)
Ag4 0.0793(3) 0.0829(3) 0.0782(3) -0.0101(3) 0.0174(3) 0.0015(3)
Ag5 0.0850(4) 0.0764(3) 0.0715(3) 0.0066(2) 0.0180(3) 0.0127(3)
Ag6 0.0751(3) 0.0871(4) 0.0842(4) -0.0009(3) 0.0213(3) -0.0048(3)
Ag7 0.0634(3) 0.0991(4) 0.0864(4) 0.0017(3) 0.0158(3) 0.0069(3)
Ag8 0.0820(4) 0.0904(4) 0.0935(4) -0.0090(3) 0.0386(3) 0.0056(3)
Ag9 0.0793(4) 0.0797(3) 0.0921(4) -0.0024(3) 0.0182(3) 0.0187(3)
Ag10 0.0876(4) 0.0911(4) 0.0758(3) -0.0007(3) 0.0166(3) 0.0008(3)
Ag11 0.0756(3) 0.0813(3) 0.0766(3) 0.0142(3) 0.0236(3) 0.0060(3)
Ag12 0.0843(4) 0.0768(3) 0.0830(4) -0.0103(3) 0.0251(3) -0.0088(3)
Cu1 0.0574(4) 0.0606(4) 0.0522(4) -0.0036(3) 0.0131(3) -0.0045(3)
Cu2 0.0595(4) 0.0611(4) 0.0531(4) 0.0007(3) 0.0120(3) -0.0008(3)
P1 0.0776(11) 0.0790(11) 0.0530(8) -0.0099(8) 0.0193(8) -0.0051(9)
P2 0.0590(9) 0.0702(9) 0.0659(9) -0.0149(8) 0.0219(7) -0.0115(7)
P3 0.0686(10) 0.0649(9) 0.0702(10) 0.0053(8) 0.0254(8) 0.0015(8)
P4 0.0561(8) 0.0594(8) 0.0522(8) -0.0058(6) 0.0159(6) -0.0041(7)
P5 0.0594(9) 0.0778(11) 0.0792(11) -0.0056(9) 0.0112(8) -0.0049(8)
P6 0.0691(10) 0.0643(9) 0.0752(10) 0.0126(8) 0.0096(8) 0.0018(8)
P7 0.0851(12) 0.0675(10) 0.0662(10) -0.0005(8) 0.0255(9) 0.0076(9)
P8 0.0617(9) 0.0621(9) 0.0629(9) 0.0022(7) 0.0158(7) 0.0024(7)
C1 0.068(4) 0.068(4) 0.060(3) -0.012(3) 0.020(3) -0.004(3)
C2 0.061(3) 0.069(4) 0.059(3) -0.012(3) 0.024(3) -0.009(3)
C3 0.055(3) 0.066(3) 0.067(4) 0.000(3) 0.019(3) -0.002(3)
C4 0.054(3) 0.076(4) 0.075(4) -0.001(3) 0.018(3) -0.001(3)
C5 0.062(4) 0.071(4) 0.074(4) 0.008(3) 0.007(3) 0.007(3)
C6 0.076(4) 0.061(3) 0.069(4) 0.000(3) 0.025(3) 0.006(3)
C7 0.124(5) 0.123(5) 0.078(4) -0.033(4) 0.054(4) -0.033(5)
C8 0.170(6) 0.146(6) 0.132(6) -0.003(5) 0.081(5) -0.037(5)
C9 0.186(7) 0.173(7) 0.173(7) 0.005(6) 0.089(7) -0.046(6)
C10 0.169(7) 0.190(8) 0.159(7) -0.029(6) 0.084(7) -0.050(7)
C11 0.137(6) 0.193(7) 0.120(6) -0.048(6) 0.072(5) -0.034(6)
C12 0.119(5) 0.163(6) 0.093(5) -0.044(4) 0.057(4) -0.033(5)
C13 0.085(5) 0.092(5) 0.063(4) -0.025(4) 0.024(3) -0.017(4)
C14 0.100(6) 0.135(7) 0.061(4) -0.015(4) 0.022(4) -0.013(5)
C15 0.121(8) 0.215(14) 0.059(5) -0.047(7) 0.020(5) -0.046(9)
C16 0.171(11) 0.137(10) 0.114(9) -0.076(8) 0.029(8) -0.041(9)
C17 0.196(13) 0.110(8) 0.127(9) -0.058(7) 0.021(9) -0.015(8)
C18 0.142(8) 0.103(7) 0.095(6) -0.033(5) 0.011(6) 0.002(6)
C19 0.065(4) 0.069(4) 0.095(5) -0.007(3) 0.035(4) -0.008(3)
C20 0.096(5) 0.088(5) 0.109(6) -0.029(5) 0.036(5) -0.034(4)
C21 0.096(6) 0.101(6) 0.153(9) -0.017(6) 0.033(6) -0.041(5)
C22 0.090(6) 0.107(7) 0.180(11) 0.008(7) 0.060(7) -0.022(5)
C23 0.157(10) 0.113(7) 0.178(11) -0.038(7) 0.108(9) -0.052(7)
C24 0.124(7) 0.107(6) 0.110(6) -0.022(5) 0.066(6) -0.047(5)
C25 0.063(4) 0.093(5) 0.067(4) -0.011(3) 0.011(3) -0.010(4)
C26 0.104(7) 0.172(10) 0.075(5) -0.017(6) 0.015(5) -0.021(6)
C27 0.137(11) 0.33(2) 0.089(8) 0.049(11) 0.006(8) 0.038(14)
C28 0.133(12) 0.27(2) 0.122(11) 0.051(13) -0.037(10) -0.015(12)
C29 0.085(6) 0.139(9) 0.186(13) 0.041(9) 0.004(8) 0.011(6)
C30 0.074(5) 0.112(6) 0.100(6) 0.000(5) 0.012(4) 0.004(5)
C31 0.085(5) 0.082(4) 0.075(4) 0.005(4) 0.021(4) 0.002(4)
C32 0.109(6) 0.109(6) 0.079(5) 0.022(5) 0.033(5) 0.003(5)
C33 0.143(10) 0.157(10) 0.093(7) 0.045(7) 0.036(7) 0.003(8)
C34 0.164(12) 0.205(14) 0.115(9) 0.086(9) 0.001(9) 0.021(11)
C35 0.118(8) 0.254(17) 0.122(9) 0.095(10) 0.011(7) 0.003(9)
C36 0.092(6) 0.177(10) 0.110(7) 0.064(7) 0.012(5) 0.007(6)
C37 0.083(5) 0.060(4) 0.088(5) 0.004(3) 0.032(4) 0.003(3)
C38 0.099(6) 0.087(5) 0.117(7) -0.008(5) 0.027(5) -0.012(5)
C39 0.140(9) 0.100(7) 0.137(9) -0.037(6) 0.030(7) -0.037(7)
C40 0.165(11) 0.106(8) 0.139(9) -0.043(7) 0.050(9) -0.012(8)
C41 0.157(11) 0.093(7) 0.168(11) -0.039(7) 0.068(9) 0.010(7)
C42 0.102(6) 0.081(5) 0.130(7) -0.007(5) 0.039(5) -0.007(5)
C43 0.052(4) 0.098(5) 0.110(6) 0.006(5) 0.007(4) -0.013(4)
C44 0.094(6) 0.105(6) 0.129(8) -0.015(6) 0.012(5) -0.028(5)
C45 0.121(9) 0.125(9) 0.185(13) -0.005(8) -0.001(9) -0.051(7)
C46 0.100(8) 0.137(10) 0.223(16) 0.026(10) -0.006(9) -0.066(8)
C47 0.100(8) 0.188(13) 0.179(13) 0.015(11) 0.038(8) -0.054(9)
C48 0.092(6) 0.132(8) 0.160(10) -0.016(7) 0.047(7) -0.032(6)
C49 0.069(4) 0.087(5) 0.081(5) -0.003(4) 0.005(4) -0.003(4)
C50 0.113(7) 0.138(8) 0.089(6) 0.019(6) 0.011(5) -0.009(6)
C51 0.144(10) 0.169(12) 0.114(8) 0.043(8) 0.007(8) 0.019(9)
C52 0.150(11) 0.154(11) 0.122(9) 0.056(8) -0.016(8) 0.015(9)
C53 0.127(9) 0.151(10) 0.152(11) 0.041(9) 0.018(8) 0.049(8)
C54 0.084(5) 0.129(7) 0.106(6) 0.016(6) 0.017(5) 0.019(5)
C55 0.078(4) 0.062(4) 0.082(4) 0.007(3) 0.020(4) 0.006(3)
C56 0.091(5) 0.088(5) 0.095(6) -0.001(4) 0.003(5) 0.004(4)
C57 0.145(9) 0.101(7) 0.103(7) -0.017(6) -0.001(6) -0.010(6)
C58 0.166(11) 0.095(6) 0.115(8) -0.024(6) 0.050(8) -0.002(7)
C59 0.125(9) 0.119(8) 0.174(11) -0.038(8) 0.062(9) 0.006(7)
C60 0.088(6) 0.100(6) 0.127(7) -0.026(6) 0.019(5) 0.009(5)
C61 0.094(5) 0.076(5) 0.090(5) 0.018(4) 0.015(4) 0.000(4)
C62 0.162(10) 0.104(7) 0.116(8) 0.038(6) -0.007(7) -0.015(7)
C63 0.219(15) 0.097(8) 0.180(13) 0.057(9) -0.020(11) -0.007(8)
C64 0.225(15) 0.134(10) 0.114(9) 0.067(8) -0.019(9) -0.026(10)
C65 0.198(13) 0.129(9) 0.112(8) 0.044(7) -0.024(8) -0.037(9)
C66 0.192(11) 0.091(6) 0.091(6) 0.015(5) -0.040(7) -0.026(7)
C67 0.103(4) 0.088(4) 0.114(5) 0.003(4) 0.051(4) -0.008(4)
C68 0.122(5) 0.087(4) 0.133(6) -0.004(4) 0.055(5) -0.013(4)
C69 0.133(6) 0.117(5) 0.163(7) 0.000(5) 0.057(6) -0.030(4)
C70 0.122(5) 0.147(6) 0.173(7) 0.002(6) 0.061(6) -0.036(5)
C71 0.114(5) 0.148(6) 0.165(7) 0.014(6) 0.048(5) -0.006(5)
C72 0.103(5) 0.112(5) 0.137(6) 0.017(5) 0.057(5) 0.000(4)
C73 0.100(5) 0.079(4) 0.069(4) -0.001(4) 0.030(4) 0.007(4)
C74 0.154(9) 0.105(7) 0.090(6) -0.023(5) 0.032(6) 0.016(6)
C75 0.180(11) 0.115(8) 0.114(8) -0.046(7) 0.031(8) 0.015(8)
C76 0.250(17) 0.150(12) 0.092(8) -0.036(8) 0.033(9) 0.032(11)
C77 0.216(14) 0.185(13) 0.073(6) -0.015(7) 0.022(7) 0.016(11)
C78 0.189(11) 0.106(7) 0.091(6) -0.010(5) 0.032(7) 0.003(7)
C79 0.061(3) 0.066(4) 0.067(4) -0.003(3) 0.010(3) -0.010(3)
C80 0.065(4) 0.065(4) 0.070(4) 0.003(3) 0.018(3) 0.000(3)
C81 0.081(4) 0.066(4) 0.082(4) 0.004(3) 0.027(4) -0.011(3)
C82 0.150(8) 0.098(6) 0.080(5) 0.009(4) 0.027(5) -0.033(6)
C83 0.175(11) 0.129(8) 0.091(6) 0.023(6) 0.055(7) -0.026(8)
C84 0.138(8) 0.091(6) 0.115(7) 0.013(5) 0.058(6) -0.019(6)
C85 0.116(7) 0.080(5) 0.124(7) 0.004(5) 0.046(6) -0.029(5)
C86 0.114(6) 0.093(5) 0.082(5) -0.004(4) 0.040(5) -0.024(5)
C87 0.158(8) 0.141(8) 0.161(9) 0.040(6) 0.079(7) -0.032(6)
C88 0.169(11) 0.145(10) 0.194(12) 0.058(9) 0.080(9) -0.030(8)
C89 0.162(11) 0.146(11) 0.183(11) 0.027(8) 0.077(8) -0.045(9)
C90 0.159(11) 0.169(11) 0.173(11) 0.031(9) 0.094(9) -0.032(8)
C287 0.158(8) 0.141(8) 0.161(9) 0.040(6) 0.079(7) -0.032(6)
C289 0.148(12) 0.156(13) 0.175(14) 0.037(12) 0.097(12) -0.035(12)
C288 0.172(13) 0.131(12) 0.178(14) 0.046(12) 0.076(12) -0.040(12)
C290 0.169(13) 0.154(13) 0.182(13) 0.048(12) 0.085(12) -0.038(12)
C91 0.062(3) 0.065(3) 0.061(4) -0.005(3) 0.020(3) -0.010(3)
C92 0.067(4) 0.062(3) 0.054(3) -0.005(3) 0.019(3) 0.001(3)
C93 0.076(4) 0.069(4) 0.057(3) 0.001(3) 0.025(3) -0.003(3)
C94 0.181(10) 0.071(5) 0.077(5) 0.005(4) -0.025(6) -0.014(5)
C95 0.186(11) 0.112(7) 0.063(5) 0.009(5) -0.020(6) -0.026(7)
C96 0.087(5) 0.134(8) 0.067(5) 0.010(5) 0.002(4) 0.007(5)
C97 0.196(11) 0.090(6) 0.084(6) 0.019(5) 0.021(7) 0.043(7)
C98 0.192(11) 0.078(5) 0.073(5) 0.004(4) -0.006(6) 0.014(6)
C99 0.108(7) 0.181(11) 0.070(5) 0.027(6) 0.002(5) 0.004(7)
C100 0.166(12) 0.35(3) 0.072(6) 0.004(10) 0.017(7) 0.043(14)
C101 0.125(10) 0.31(2) 0.123(10) 0.039(12) -0.037(8) -0.022(12)
C102 0.33(3) 0.227(19) 0.139(12) 0.077(13) -0.079(14) -0.018(18)
C103 0.053(3) 0.064(3) 0.061(3) 0.000(3) 0.016(3) -0.004(3)
C104 0.055(3) 0.075(4) 0.066(4) -0.004(3) 0.015(3) -0.007(3)
C105 0.068(4) 0.059(3) 0.072(4) -0.010(3) 0.011(3) -0.009(3)
C106 0.124(7) 0.095(5) 0.066(4) -0.008(4) 0.010(4) -0.036(5)
C107 0.119(7) 0.109(6) 0.086(6) -0.001(5) 0.004(5) -0.047(6)
C108 0.089(5) 0.090(5) 0.108(6) -0.034(5) 0.003(5) -0.018(4)
C109 0.118(7) 0.111(7) 0.094(6) -0.036(5) 0.029(5) -0.035(6)
C110 0.113(6) 0.106(6) 0.073(5) -0.032(4) 0.032(4) -0.043(5)
C111 0.124(8) 0.128(9) 0.135(9) -0.053(7) 0.010(7) -0.040(7)
C112 0.137(12) 0.28(2) 0.32(2) -0.19(2) -0.077(14) -0.009(12)
C113 0.45(3) 0.144(12) 0.178(15) -0.061(11) 0.081(18) -0.147(18)
C114 0.202(13) 0.141(10) 0.160(11) -0.091(9) 0.035(10) -0.035(9)
C115 0.068(4) 0.068(4) 0.059(3) 0.004(3) 0.021(3) 0.008(3)
C116 0.071(4) 0.061(4) 0.069(4) -0.004(3) 0.016(3) 0.005(3)
C117 0.075(4) 0.062(3) 0.070(4) 0.008(3) 0.018(3) -0.002(3)
C118 0.062(4) 0.093(5) 0.079(4) 0.009(4) 0.015(3) -0.009(3)
C119 0.083(5) 0.093(5) 0.101(6) 0.038(5) 0.019(4) -0.003(4)
C120 0.067(4) 0.083(5) 0.136(7) -0.001(5) 0.031(5) -0.014(4)
C121 0.100(6) 0.116(7) 0.123(8) 0.028(6) -0.003(5) -0.033(6)
C122 0.103(6) 0.094(6) 0.097(6) 0.022(5) -0.008(5) -0.027(5)
C123 0.107(6) 0.115(6) 0.204(10) 0.023(6) 0.060(7) -0.040(5)
C124 0.136(10) 0.124(11) 0.221(13) 0.038(10) 0.062(11) -0.045(8)
C125 0.125(11) 0.119(10) 0.230(13) 0.006(9) 0.058(10) -0.047(9)
C126 0.107(9) 0.133(11) 0.229(15) 0.016(10) 0.072(10) -0.041(7)
C324 0.132(11) 0.140(11) 0.216(12) 0.021(10) 0.073(10) -0.047(9)
C325 0.127(10) 0.110(8) 0.224(14) 0.020(10) 0.060(11) -0.043(8)
C326 0.107(8) 0.142(11) 0.233(14) 0.019(11) 0.053(10) -0.043(8)
C127 0.065(4) 0.062(3) 0.064(4) -0.002(3) 0.015(3) -0.010(3)
C128 0.067(4) 0.073(4) 0.059(4) 0.007(3) 0.015(3) -0.001(3)
C129 0.079(4) 0.073(4) 0.060(4) 0.009(3) 0.012(3) 0.011(3)
C130 0.092(5) 0.078(4) 0.062(4) 0.003(3) -0.003(3) 0.010(4)
C131 0.120(7) 0.120(7) 0.059(4) -0.018(4) -0.003(4) 0.031(6)
C132 0.153(8) 0.099(6) 0.064(5) 0.017(4) 0.023(5) 0.040(6)
C133 0.190(11) 0.083(5) 0.079(5) 0.019(4) 0.017(6) 0.007(6)
C134 0.138(7) 0.086(5) 0.072(5) 0.001(4) 0.015(5) -0.009(5)
C135 0.230(15) 0.144(10) 0.078(6) 0.037(7) 0.031(8) 0.053(10)
C136 0.51(4) 0.25(2) 0.069(7) 0.033(10) 0.090(13) 0.14(2)
C137 0.228(18) 0.35(3) 0.124(11) 0.088(14) 0.004(11) 0.119(19)
C138 0.41(3) 0.24(2) 0.106(10) 0.088(12) 0.012(14) 0.00(2)
C139 0.067(4) 0.059(3) 0.054(3) 0.001(3) 0.013(3) 0.002(3)
C140 0.063(3) 0.061(3) 0.055(3) -0.001(3) 0.008(3) 0.005(3)
C141 0.067(4) 0.063(4) 0.074(4) -0.004(3) 0.014(3) -0.005(3)
C142 0.086(5) 0.076(4) 0.077(4) -0.010(3) 0.026(4) 0.000(4)
C143 0.116(5) 0.064(4) 0.086(4) -0.011(3) 0.021(4) -0.017(4)
C144 0.131(5) 0.074(3) 0.086(4) -0.023(3) 0.027(4) -0.016(3)
C145 0.126(5) 0.090(4) 0.070(4) -0.026(3) 0.034(4) -0.021(4)
C146 0.114(5) 0.079(4) 0.070(4) -0.006(3) 0.026(4) -0.024(4)
C147 0.180(6) 0.093(5) 0.107(4) -0.039(4) 0.022(5) -0.021(4)
C148 0.233(15) 0.123(12) 0.104(7) -0.059(8) 0.038(10) -0.030(12)
C149 0.178(8) 0.076(11) 0.147(11) -0.030(10) 0.005(9) -0.038(8)
C150 0.201(12) 0.108(8) 0.117(12) -0.066(8) 0.035(11) -0.001(9)
C248 0.220(15) 0.112(11) 0.094(7) -0.049(7) 0.028(10) -0.029(10)
C249 0.181(10) 0.095(13) 0.143(11) -0.025(9) 0.003(10) -0.037(8)
C250 0.210(11) 0.125(10) 0.137(14) -0.075(9) 0.021(12) 0.003(9)
C151 0.094(5) 0.099(5) 0.067(4) 0.019(4) 0.005(4) 0.014(4)
C152 0.083(5) 0.122(7) 0.084(5) 0.029(5) 0.011(4) -0.001(5)
C153 0.109(7) 0.137(8) 0.087(6) 0.028(6) 0.030(5) -0.001(6)
C154 0.195(13) 0.127(9) 0.140(10) 0.037(8) 0.077(9) 0.030(9)
C155 0.207(14) 0.147(10) 0.156(11) 0.057(9) 0.099(10) 0.006(9)
C156 0.229(16) 0.164(12) 0.123(9) 0.028(9) 0.084(10) -0.035(11)
C157 0.36(3) 0.204(16) 0.120(10) -0.045(10) 0.130(14) -0.121(17)
C158 0.31(2) 0.158(12) 0.128(10) 0.003(9) 0.126(12) -0.048(12)
C159 0.41(3) 0.197(13) 0.170(11) 0.037(11) 0.170(15) -0.055(15)
C160 0.42(3) 0.189(14) 0.186(14) 0.043(12) 0.166(17) -0.068(17)
C161 0.42(3) 0.203(16) 0.157(12) 0.041(12) 0.167(16) -0.039(17)
C162 0.41(3) 0.216(16) 0.180(15) 0.037(13) 0.170(16) -0.055(17)
C259 0.41(3) 0.197(13) 0.170(11) 0.037(11) 0.170(15) -0.055(15)
C260 0.42(3) 0.211(17) 0.166(15) 0.029(15) 0.166(18) -0.050(19)
C261 0.41(3) 0.200(17) 0.183(15) 0.043(14) 0.166(18) -0.061(18)
C262 0.41(3) 0.198(16) 0.180(15) 0.047(14) 0.157(18) -0.056(19)
C163 0.080(5) 0.078(5) 0.090(5) -0.019(4) 0.009(4) -0.002(4)
C164 0.083(5) 0.089(5) 0.093(5) -0.023(4) 0.018(4) -0.002(4)
C165 0.102(6) 0.105(6) 0.097(6) -0.017(5) 0.021(5) -0.025(5)
C166 0.119(8) 0.157(10) 0.130(9) -0.032(8) 0.020(7) -0.048(7)
C167 0.142(8) 0.199(10) 0.144(8) -0.029(7) 0.007(7) -0.074(7)
C168 0.153(6) 0.186(8) 0.157(7) -0.029(6) 0.019(6) -0.076(6)
C169 0.154(7) 0.167(7) 0.147(7) -0.020(6) 0.022(6) -0.071(6)
C170 0.144(8) 0.158(8) 0.131(7) -0.024(7) 0.017(6) -0.059(6)
C171 0.171(8) 0.209(9) 0.192(9) -0.022(7) 0.016(7) -0.089(7)
C172 0.173(11) 0.241(16) 0.201(15) -0.031(14) -0.001(13) -0.090(11)
C173 0.189(14) 0.203(13) 0.203(16) -0.042(12) 0.000(13) -0.103(10)
C174 0.193(15) 0.219(17) 0.213(13) -0.005(12) 0.038(11) -0.094(13)
C271 0.171(8) 0.209(9) 0.192(9) -0.022(7) 0.016(7) -0.089(7)
C272 0.181(14) 0.238(16) 0.214(17) -0.026(16) 0.031(15) -0.085(14)
C273 0.184(15) 0.199(16) 0.200(16) -0.032(14) -0.025(15) -0.081(13)
C274 0.208(16) 0.209(17) 0.213(16) -0.011(14) 0.022(14) -0.086(14)
C175 0.070(4) 0.094(5) 0.087(5) 0.018(4) 0.026(4) 0.000(4)
C176 0.077(4) 0.093(5) 0.077(4) 0.012(4) 0.034(4) -0.001(4)
C177 0.095(5) 0.082(5) 0.083(5) 0.003(4) 0.032(4) -0.006(4)
C178 0.109(7) 0.112(7) 0.121(7) -0.003(6) 0.039(6) -0.013(6)
C179 0.138(10) 0.141(10) 0.133(9) -0.027(8) 0.027(7) -0.037(8)
C180 0.173(12) 0.102(8) 0.134(9) -0.020(7) 0.046(9) -0.035(8)
C181 0.165(12) 0.097(8) 0.212(15) -0.029(8) 0.038(11) 0.000(8)
C182 0.118(8) 0.096(7) 0.177(11) -0.009(7) 0.038(7) 0.000(6)
C183 0.33(2) 0.140(9) 0.172(12) -0.032(8) 0.044(12) -0.075(12)
C184 0.33(2) 0.147(14) 0.195(17) -0.028(15) 0.028(15) -0.095(15)
C185 0.35(2) 0.142(13) 0.181(15) -0.018(12) 0.055(16) -0.068(14)
C186 0.36(2) 0.156(15) 0.163(13) -0.047(12) 0.024(15) -0.069(17)
C284 0.32(2) 0.146(14) 0.176(17) -0.047(14) 0.044(14) -0.093(16)
C285 0.36(2) 0.148(14) 0.191(16) -0.018(12) 0.053(15) -0.071(17)
C286 0.34(2) 0.149(14) 0.175(15) -0.049(12) 0.034(15) -0.062(15)
C187 0.074(4) 0.093(5) 0.081(5) 0.019(4) 0.016(4) 0.004(4)
C188 0.091(5) 0.095(5) 0.075(5) 0.008(4) 0.017(4) 0.010(4)
C189 0.117(7) 0.079(5) 0.088(5) 0.005(4) 0.032(5) 0.016(5)
C190 0.170(11) 0.169(11) 0.092(7) -0.008(7) 0.028(7) -0.055(9)
C191 0.199(14) 0.176(12) 0.084(7) -0.006(7) 0.019(8) -0.042(11)
C192 0.177(11) 0.107(7) 0.079(6) -0.018(5) 0.019(6) -0.017(7)
C193 0.205(15) 0.212(15) 0.108(9) -0.048(10) 0.042(9) -0.062(12)
C194 0.179(12) 0.160(11) 0.134(10) -0.048(8) 0.069(9) -0.059(9)
C195 0.282(17) 0.143(9) 0.100(7) -0.039(6) 0.031(8) -0.024(9)
C196 0.30(2) 0.172(13) 0.101(10) -0.023(10) 0.035(12) -0.019(14)
C197 0.286(18) 0.154(12) 0.106(10) -0.028(10) 0.015(11) -0.026(12)
C198 0.30(2) 0.145(10) 0.126(10) -0.033(10) 0.027(13) -0.017(11)
C295 0.282(17) 0.143(9) 0.100(7) -0.039(6) 0.031(8) -0.024(9)
C296 0.30(2) 0.147(15) 0.113(13) -0.034(13) 0.027(16) -0.017(15)
C297 0.29(2) 0.152(14) 0.114(11) -0.033(12) 0.024(14) -0.021(14)
C298 0.29(2) 0.159(14) 0.102(11) -0.024(11) 0.017(14) -0.014(15)
C199 0.101(6) 0.081(5) 0.077(5) -0.013(4) 0.024(4) -0.008(4)
C200 0.102(6) 0.074(4) 0.096(6) -0.005(4) 0.023(5) 0.005(4)
C201 0.113(7) 0.077(5) 0.089(6) 0.002(4) 0.003(5) -0.007(4)
C202 0.110(6) 0.110(6) 0.080(5) -0.023(5) 0.002(5) 0.015(5)
C203 0.125(8) 0.134(9) 0.105(7) -0.025(6) 0.000(6) -0.002(7)
C204 0.163(12) 0.109(7) 0.101(7) 0.009(6) 0.000(8) -0.027(7)
C205 0.106(8) 0.243(17) 0.127(10) 0.026(11) -0.026(8) -0.024(9)
C206 0.127(9) 0.163(11) 0.135(10) 0.009(8) 0.016(8) -0.021(8)
C207 0.202(11) 0.154(8) 0.101(6) 0.004(6) -0.021(7) -0.068(8)
C208 0.227(16) 0.166(15) 0.099(12) 0.009(12) -0.033(12) -0.086(15)
C209 0.209(18) 0.154(10) 0.110(14) -0.002(11) -0.004(15) -0.062(13)
C210 0.204(13) 0.161(16) 0.124(14) 0.012(14) -0.035(12) -0.051(13)
C307 0.202(11) 0.154(8) 0.101(6) 0.004(6) -0.021(7) -0.068(8)
C308 0.239(16) 0.193(15) 0.114(11) 0.008(12) -0.019(11) -0.073(14)
C309 0.186(15) 0.140(11) 0.110(10) -0.016(9) -0.004(11) -0.060(11)
C310 0.223(15) 0.153(14) 0.131(12) 0.000(11) -0.039(11) -0.028(12)
C211 0.088(5) 0.092(5) 0.083(5) -0.003(4) 0.037(4) -0.009(4)
C212 0.094(6) 0.081(5) 0.104(6) -0.013(5) 0.031(5) -0.010(4)
C213 0.164(7) 0.089(5) 0.105(5) 0.009(4) 0.046(5) 0.013(5)
C214 0.166(7) 0.105(5) 0.122(6) 0.007(4) 0.028(5) 0.004(5)
C215 0.192(7) 0.111(6) 0.132(6) 0.017(5) 0.029(5) 0.016(6)
C216 0.223(8) 0.123(5) 0.147(6) 0.033(5) 0.056(5) 0.016(5)
C217 0.218(8) 0.144(6) 0.151(7) 0.042(5) 0.074(6) 0.020(6)
C218 0.195(7) 0.128(6) 0.136(6) 0.031(5) 0.068(5) 0.026(6)
C219 0.244(9) 0.131(6) 0.163(7) 0.040(5) 0.050(6) 0.005(6)
C220 0.256(18) 0.122(8) 0.212(16) 0.028(9) 0.049(13) 0.009(13)
C221 0.273(15) 0.163(15) 0.180(15) 0.041(12) 0.076(12) -0.005(14)
C222 0.254(13) 0.174(16) 0.179(15) 0.061(12) 0.027(11) -0.003(13)
C319 0.244(9) 0.131(6) 0.163(7) 0.040(5) 0.050(6) 0.005(6)
C320 0.25(2) 0.115(15) 0.155(9) 0.054(10) 0.034(15) 0.001(15)
C321 0.251(14) 0.140(17) 0.170(18) 0.046(15) 0.039(15) -0.014(12)
C322 0.260(17) 0.124(14) 0.181(18) 0.040(13) 0.034(17) 0.016(13)
Cl1 0.1020(17) 0.0959(16) 0.216(3) -0.0509(19) 0.060(2) -0.0125(14)
Cl2 0.0974(19) 0.138(2) 0.251(5) -0.059(3) 0.065(2) -0.0049(17)
O4 0.303(14) 0.182(9) 0.166(8) -0.041(7) 0.030(9) 0.131(10)
O8 0.109(7) 0.342(17) 0.301(16) 0.102(13) 0.070(8) 0.040(9)
O7 0.285(16) 0.33(2) 0.231(14) -0.082(14) 0.135(13) -0.019(14)
O3 0.198(11) 0.313(18) 0.250(14) 0.093(13) 0.004(10) -0.089(12)
O2 0.159(10) 0.173(10) 0.87(4) -0.158(18) 0.239(18) -0.041(8)
O1 0.286(17) 0.221(14) 0.278(17) -0.064(12) 0.028(14) -0.036(12)
O6 0.217(12) 0.45(2) 0.284(16) -0.186(17) -0.017(11) 0.172(15)
O5 0.65(4) 0.40(3) 0.35(2) -0.23(2) 0.29(3) -0.39(3)

loop_
_atom_type_symbol
_atom_type_description
_atom_type_scat_dispersion_real
_atom_type_scat_dispersion_imag
_atom_type_scat_source
C C 0.0033 0.0016 'International Tables Vol C Tables 4.2.6.8 and 6.1.1.4'
H H 0.0000 0.0000 'International Tables Vol C Tables 4.2.6.8 and 6.1.1.4'
N N 0.0061 0.0033 'International Tables Vol C Tables 4.2.6.8 and 6.1.1.4'
O O 0.0106 0.0060 'International Tables Vol C Tables 4.2.6.8 and 6.1.1.4'
P P 0.1023 0.0942 'International Tables Vol C Tables 4.2.6.8 and 6.1.1.4'
Cl Cl 0.1484 0.1585 'International Tables Vol C Tables 4.2.6.8 and 6.1.1.4'
Cu Cu 0.3201 1.2651 'International Tables Vol C Tables 4.2.6.8 and 6.1.1.4'
Ag Ag -0.8971 1.1015 'International Tables Vol C Tables 4.2.6.8 and 6.1.1.4'

loop_
_geom_angle_atom_site_label_1
_geom_angle_atom_site_label_2
_geom_angle_atom_site_label_3
_geom_angle
C151 Ag1 P1 134.1(2)
C151 Ag1 C79 103.5(3)
P1 Ag1 C79 112.95(16)
C151 Ag1 Cu1 127.9(2)
P1 Ag1 Cu1 97.90(5)
C79 Ag1 Cu1 44.75(15)
C151 Ag1 Ag10 44.3(2)
P1 Ag1 Ag10 137.82(5)
C79 Ag1 Ag10 105.69(15)
Cu1 Ag1 Ag10 97.73(3)
C151 Ag1 Ag7 71.8(2)
P1 Ag1 Ag7 152.93(5)
C79 Ag1 Ag7 42.26(15)
Cu1 Ag1 Ag7 57.63(2)
Ag10 Ag1 Ag7 63.51(2)
C199 Ag2 P2 135.3(2)
C199 Ag2 C91 105.8(3)
P2 Ag2 C91 109.76(15)
C199 Ag2 Cu1 129.6(2)
P2 Ag2 Cu1 95.00(4)
C91 Ag2 Cu1 42.34(14)
C199 Ag2 Ag12 43.7(2)
P2 Ag2 Ag12 142.19(5)
C91 Ag2 Ag12 103.79(14)
Cu1 Ag2 Ag12 98.26(3)
C199 Ag2 Ag9 72.9(2)
P2 Ag2 Ag9 149.90(4)
C91 Ag2 Ag9 41.57(14)
Cu1 Ag2 Ag9 58.30(2)
Ag12 Ag2 Ag9 62.48(2)
C175 Ag3 P3 130.0(2)
C175 Ag3 C103 109.4(2)
P3 Ag3 C103 107.86(13)
C175 Ag3 C91 117.0(3)
P3 Ag3 C91 99.96(14)
C103 Ag3 C91 82.37(19)
C175 Ag3 Cu1 133.3(2)
P3 Ag3 Cu1 96.72(4)
C103 Ag3 Cu1 42.67(13)
C91 Ag3 Cu1 42.48(13)
C175 Ag3 Ag11 43.6(2)
P3 Ag3 Ag11 141.42(5)
C103 Ag3 Ag11 108.81(13)
C91 Ag3 Ag11 73.64(13)
Cu1 Ag3 Ag11 102.07(3)
C175 Ag3 Ag8 77.6(2)
P3 Ag3 Ag8 149.11(5)
C103 Ag3 Ag8 42.23(13)
C91 Ag3 Ag8 72.62(14)
Cu1 Ag3 Ag8 57.14(2)
Ag11 Ag3 Ag8 66.63(2)
C163 Ag4 P5 130.1(2)
C163 Ag4 C127 118.3(3)
P5 Ag4 C127 106.73(15)
C163 Ag4 C115 107.6(2)
P5 Ag4 C115 97.91(14)
C127 Ag4 C115 82.6(2)
C163 Ag4 Cu2 132.1(2)
P5 Ag4 Cu2 95.34(5)
C127 Ag4 Cu2 42.68(14)
C115 Ag4 Cu2 42.37(14)
C163 Ag4 Ag10 43.4(2)
P5 Ag4 Ag10 155.14(5)
C127 Ag4 Ag10 75.10(14)
C115 Ag4 Ag10 106.86(13)
Cu2 Ag4 Ag10 101.47(3)
C163 Ag4 Ag8 75.5(2)
P5 Ag4 Ag8 139.74(5)
C127 Ag4 Ag8 74.99(15)
C115 Ag4 Ag8 41.86(13)
Cu2 Ag4 Ag8 57.91(2)
Ag10 Ag4 Ag8 65.09(2)
C187 Ag5 P7 129.0(2)
C187 Ag5 C115 121.5(3)
P7 Ag5 C115 106.14(14)
C187 Ag5 Ag11 45.2(2)
P7 Ag5 Ag11 154.07(5)
C115 Ag5 Ag11 76.97(14)
C187 Ag5 Cu2 131.6(2)
P7 Ag5 Cu2 95.18(5)
C115 Ag5 Cu2 42.79(14)
Ag11 Ag5 Cu2 103.28(2)
C187 Ag5 Ag9 75.4(2)
P7 Ag5 Ag9 140.18(5)
C115 Ag5 Ag9 73.29(14)
Ag11 Ag5 Ag9 65.71(2)
Cu2 Ag5 Ag9 56.53(2)
C211 Ag6 P6 134.8(2)
C211 Ag6 C139 115.0(3)
P6 Ag6 C139 106.49(14)
C211 Ag6 Cu2 126.7(2)
P6 Ag6 Cu2 95.86(5)
C139 Ag6 Cu2 42.32(13)
C211 Ag6 Ag12 43.0(2)
P6 Ag6 Ag12 157.02(5)
C139 Ag6 Ag12 72.39(13)
Cu2 Ag6 Ag12 97.57(3)
C211 Ag6 Ag7 71.2(2)
P6 Ag6 Ag7 140.93(5)
C139 Ag6 Ag7 73.17(13)
Cu2 Ag6 Ag7 56.75(2)
Ag12 Ag6 Ag7 61.643(18)
C79 Ag7 C127 172.4(2)
C79 Ag7 Cu1 44.42(17)
C127 Ag7 Cu1 142.06(16)
C79 Ag7 Cu2 145.08(17)
C127 Ag7 Cu2 42.29(16)
Cu1 Ag7 Cu2 107.56(3)
C79 Ag7 Ag8 102.72(17)
C127 Ag7 Ag8 83.36(16)
Cu1 Ag7 Ag8 58.74(2)
Cu2 Ag7 Ag8 58.87(2)
C79 Ag7 Ag9 87.43(17)
C127 Ag7 Ag9 99.68(16)
Cu1 Ag7 Ag9 61.18(2)
Cu2 Ag7 Ag9 57.80(2)
Ag8 Ag7 Ag9 59.56(2)
C79 Ag7 Ag1 50.64(16)
C127 Ag7 Ag1 126.85(16)
Cu1 Ag7 Ag1 54.93(2)
Cu2 Ag7 Ag1 138.92(3)
Ag8 Ag7 Ag1 82.45(3)
Ag9 Ag7 Ag1 115.84(3)
C79 Ag7 Ag10 104.54(16)
C127 Ag7 Ag10 73.87(16)
Cu1 Ag7 Ag10 89.38(3)
Cu2 Ag7 Ag10 93.39(3)
Ag8 Ag7 Ag10 63.60(2)
Ag9 Ag7 Ag10 123.16(3)
Ag1 Ag7 Ag10 53.99(2)
C79 Ag7 Ag12 73.48(16)
C127 Ag7 Ag12 107.35(16)
Cu1 Ag7 Ag12 92.72(3)
Cu2 Ag7 Ag12 91.09(3)
Ag8 Ag7 Ag12 122.00(3)
Ag9 Ag7 Ag12 62.44(2)
Ag1 Ag7 Ag12 123.50(2)
Ag10 Ag7 Ag12 174.23(3)
C79 Ag7 Ag6 126.45(16)
C127 Ag7 Ag6 53.29(16)
Cu1 Ag7 Ag6 137.75(3)
Cu2 Ag7 Ag6 55.04(2)
Ag8 Ag7 Ag6 113.34(3)
Ag9 Ag7 Ag6 78.91(2)
Ag1 Ag7 Ag6 163.11(3)
Ag10 Ag7 Ag6 126.30(2)
Ag12 Ag7 Ag6 54.21(2)
C115 Ag8 C103 170.8(2)
C115 Ag8 Cu1 144.86(18)
C103 Ag8 Cu1 43.41(16)
C115 Ag8 Cu2 43.24(17)
C103 Ag8 Cu2 145.51(16)
Cu1 Ag8 Cu2 108.87(3)
C115 Ag8 Ag9 83.34(18)
C103 Ag8 Ag9 104.40(16)
Cu1 Ag8 Ag9 61.58(2)
Cu2 Ag8 Ag9 58.39(2)
C115 Ag8 Ag7 102.86(17)
C103 Ag8 Ag7 85.56(16)
Cu1 Ag8 Ag7 59.19(2)
Cu2 Ag8 Ag7 60.01(2)
Ag9 Ag8 Ag7 60.24(2)
C115 Ag8 Ag4 56.02(16)
C103 Ag8 Ag4 123.13(16)
Cu1 Ag8 Ag4 134.88(3)
Cu2 Ag8 Ag4 56.39(2)
Ag9 Ag8 Ag4 113.91(3)
Ag7 Ag8 Ag4 79.29(2)
C115 Ag8 Ag3 124.20(16)
C103 Ag8 Ag3 53.59(16)
Cu1 Ag8 Ag3 55.89(2)
Cu2 Ag8 Ag3 136.63(3)
Ag9 Ag8 Ag3 80.98(2)
Ag7 Ag8 Ag3 114.28(3)
Ag4 Ag8 Ag3 164.18(3)
C115 Ag8 Ag10 110.13(16)
C103 Ag8 Ag10 70.35(16)
Cu1 Ag8 Ag10 88.38(2)
Cu2 Ag8 Ag10 92.74(2)
Ag9 Ag8 Ag10 121.67(3)
Ag7 Ag8 Ag10 61.43(2)
Ag4 Ag8 Ag10 54.209(18)
Ag3 Ag8 Ag10 123.65(2)
C139 Ag9 C91 173.4(2)
C139 Ag9 Cu2 44.00(16)
C91 Ag9 Cu2 142.62(16)
C139 Ag9 Ag8 103.64(16)
C91 Ag9 Ag8 82.91(16)
Cu2 Ag9 Ag8 59.97(2)
C139 Ag9 Ag7 85.57(15)
C91 Ag9 Ag7 98.69(16)
Cu2 Ag9 Ag7 60.51(2)
Ag8 Ag9 Ag7 60.20(2)
C139 Ag9 Cu1 143.49(15)
C91 Ag9 Cu1 41.37(16)
Cu2 Ag9 Cu1 107.19(3)
Ag8 Ag9 Cu1 57.94(2)
Ag7 Ag9 Cu1 58.02(2)
C139 Ag9 Ag5 56.61(16)
C91 Ag9 Ag5 124.76(16)
Cu2 Ag9 Ag5 56.69(2)
Ag8 Ag9 Ag5 79.75(2)
Ag7 Ag9 Ag5 116.23(2)
Cu1 Ag9 Ag5 134.60(3)
C139 Ag9 Ag12 72.44(16)
C91 Ag9 Ag12 105.00(15)
Cu2 Ag9 Ag12 92.42(3)
Ag8 Ag9 Ag12 122.32(3)
Ag7 Ag9 Ag12 62.13(2)
Cu1 Ag9 Ag12 90.78(3)
Ag5 Ag9 Ag12 128.52(2)
C139 Ag9 Ag2 125.83(16)
C91 Ag9 Ag2 50.69(15)
Cu2 Ag9 Ag2 138.13(3)
Ag8 Ag9 Ag2 112.92(2)
Ag7 Ag9 Ag2 79.89(2)
Cu1 Ag9 Ag2 55.316(19)
Ag5 Ag9 Ag2 163.60(3)
Ag12 Ag9 Ag2 54.590(18)
C139 Ag9 Ag11 109.29(16)
C91 Ag9 Ag11 72.43(15)
Cu2 Ag9 Ag11 93.78(3)
Ag8 Ag9 Ag11 64.94(2)
Ag7 Ag9 Ag11 125.11(3)
Cu1 Ag9 Ag11 91.69(3)
Ag5 Ag9 Ag11 52.679(18)
Ag12 Ag9 Ag11 172.33(3)
Ag2 Ag9 Ag11 121.75(2)
C163 Ag10 C151 164.7(3)
C163 Ag10 Ag1 142.8(2)
C151 Ag10 Ag1 48.2(2)
C163 Ag10 Ag4 47.6(2)
C151 Ag10 Ag4 136.6(2)
Ag1 Ag10 Ag4 137.93(3)
C163 Ag10 Ag7 120.5(2)
C151 Ag10 Ag7 72.6(2)
Ag1 Ag10 Ag7 62.50(2)
Ag4 Ag10 Ag7 79.23(2)
C163 Ag10 Ag8 74.2(2)
C151 Ag10 Ag8 121.1(2)
Ag1 Ag10 Ag8 82.26(2)
Ag4 Ag10 Ag8 60.70(2)
Ag7 Ag10 Ag8 54.970(19)
C175 Ag11 C187 165.4(3)
C175 Ag11 Ag5 137.5(2)
C187 Ag11 Ag5 49.3(2)
C175 Ag11 Ag3 47.5(2)
C187 Ag11 Ag3 141.7(2)
Ag5 Ag11 Ag3 134.78(2)
C175 Ag11 Ag9 120.2(2)
C187 Ag11 Ag9 74.2(2)
Ag5 Ag11 Ag9 61.61(2)
Ag3 Ag11 Ag9 79.41(2)
C211 Ag12 C199 164.4(3)
C211 Ag12 Ag2 141.8(2)
C199 Ag12 Ag2 47.0(2)
C211 Ag12 Ag6 47.2(2)
C199 Ag12 Ag6 139.6(2)
Ag2 Ag12 Ag6 139.69(3)
C211 Ag12 Ag7 74.4(2)
C199 Ag12 Ag7 120.9(2)
Ag2 Ag12 Ag7 80.73(2)
Ag6 Ag12 Ag7 64.15(2)
C211 Ag12 Ag9 120.2(2)
C199 Ag12 Ag9 74.5(2)
Ag2 Ag12 Ag9 62.93(2)
Ag6 Ag12 Ag9 80.40(2)
Ag7 Ag12 Ag9 55.43(2)
C103 Cu1 C91 117.3(2)
C103 Cu1 C79 119.3(2)
C91 Cu1 C79 115.4(2)
C103 Cu1 P4 98.99(17)
C91 Cu1 P4 100.50(18)
C79 Cu1 P4 98.95(19)
C103 Cu1 Ag1 66.31(17)
C91 Cu1 Ag1 172.59(18)
C79 Cu1 Ag1 58.32(17)
P4 Cu1 Ag1 84.88(4)
C103 Cu1 Ag3 60.92(17)
C91 Cu1 Ag3 61.80(17)
C79 Cu1 Ag3 174.66(18)
P4 Cu1 Ag3 86.18(4)
Ag1 Cu1 Ag3 124.09(3)
C103 Cu1 Ag8 47.73(16)
C91 Cu1 Ag8 87.72(17)
C79 Cu1 Ag8 108.94(18)
P4 Cu1 Ag8 144.13(5)
Ag1 Cu1 Ag8 90.85(3)
Ag3 Cu1 Ag8 66.97(2)
C103 Cu1 Ag2 173.89(17)
C91 Cu1 Ag2 58.06(16)
C79 Cu1 Ag2 62.69(17)
P4 Cu1 Ag2 86.14(4)
Ag1 Cu1 Ag2 117.76(3)
Ag3 Cu1 Ag2 116.48(3)
Ag8 Cu1 Ag2 126.44(3)
C103 Cu1 Ag7 90.64(17)
C91 Cu1 Ag7 105.56(18)
C79 Cu1 Ag7 47.39(18)
P4 Cu1 Ag7 144.07(5)
Ag1 Cu1 Ag7 67.44(2)
Ag3 Cu1 Ag7 127.97(3)
Ag8 Cu1 Ag7 62.06(2)
Ag2 Cu1 Ag7 87.07(3)
C103 Cu1 Ag9 107.58(16)
C91 Cu1 Ag9 45.57(18)
C79 Cu1 Ag9 89.04(18)
P4 Cu1 Ag9 143.93(5)
Ag1 Cu1 Ag9 127.89(3)
Ag3 Cu1 Ag9 85.90(3)
Ag8 Cu1 Ag9 60.48(2)
Ag2 Cu1 Ag9 66.39(2)
Ag7 Cu1 Ag9 60.80(2)
C127 Cu2 C139 117.1(2)
C127 Cu2 C115 116.9(2)
C139 Cu2 C115 118.1(2)
C127 Cu2 P8 99.38(19)
C139 Cu2 P8 99.77(17)
C115 Cu2 P8 99.15(18)
C127 Cu2 Ag4 59.16(17)
C139 Cu2 Ag4 172.98(17)
C115 Cu2 Ag4 62.38(17)
P8 Cu2 Ag4 86.91(5)
C127 Cu2 Ag9 108.30(18)
C139 Cu2 Ag9 47.89(17)
C115 Cu2 Ag9 87.90(18)
P8 Cu2 Ag9 144.52(5)
Ag4 Cu2 Ag9 126.23(3)
C127 Cu2 Ag5 173.34(19)
C139 Cu2 Ag5 63.46(16)
C115 Cu2 Ag5 59.48(17)
P8 Cu2 Ag5 86.93(5)
Ag4 Cu2 Ag5 119.50(3)
Ag9 Cu2 Ag5 66.78(2)
C127 Cu2 Ag6 62.15(17)
C139 Cu2 Ag6 60.16(16)
C115 Cu2 Ag6 174.69(17)
P8 Cu2 Ag6 86.14(5)
Ag4 Cu2 Ag6 118.63(3)
Ag9 Cu2 Ag6 87.55(3)
Ag5 Cu2 Ag6 120.86(3)
C127 Cu2 Ag8 88.18(18)
C139 Cu2 Ag8 109.16(17)
C115 Cu2 Ag8 46.44(17)
P8 Cu2 Ag8 142.67(5)
Ag4 Cu2 Ag8 65.70(2)
Ag9 Cu2 Ag8 61.64(2)
Ag5 Cu2 Ag8 85.47(3)
Ag6 Cu2 Ag8 128.56(3)
C127 Cu2 Ag7 47.09(18)
C139 Cu2 Ag7 88.91(17)
C115 Cu2 Ag7 107.14(17)
P8 Cu2 Ag7 144.25(5)
Ag4 Cu2 Ag7 84.36(3)
Ag9 Cu2 Ag7 61.69(3)
Ag5 Cu2 Ag7 127.24(3)
Ag6 Cu2 Ag7 68.21(2)
Ag8 Cu2 Ag7 61.12(2)
C1 P1 C13 104.3(3)
C1 P1 C7 106.4(4)
C13 P1 C7 103.5(3)
C1 P1 Ag1 107.1(2)
C13 P1 Ag1 119.0(3)
C7 P1 Ag1 115.5(4)
C25 P2 C19 102.4(3)
C25 P2 C2 106.3(3)
C19 P2 C2 103.5(3)
C25 P2 Ag2 114.7(2)
C19 P2 Ag2 119.3(2)
C2 P2 Ag2 109.4(2)
C37 P3 C31 104.1(3)
C37 P3 C3 106.3(3)
C31 P3 C3 102.3(3)
C37 P3 Ag3 114.7(2)
C31 P3 Ag3 120.5(3)
C3 P3 Ag3 107.5(2)
C2 P4 C3 101.6(3)
C2 P4 C1 102.5(3)
C3 P4 C1 102.1(3)
C2 P4 Cu1 116.0(2)
C3 P4 Cu1 116.8(2)
C1 P4 Cu1 115.6(2)
C43 P5 C4 103.2(4)
C43 P5 C49 104.4(4)
C4 P5 C49 105.9(3)
C43 P5 Ag4 116.0(3)
C4 P5 Ag4 108.3(2)
C49 P5 Ag4 117.7(3)
C55 P6 C61 103.0(4)
C55 P6 C5 104.9(3)
C61 P6 C5 103.2(3)
C55 P6 Ag6 118.1(2)
C61 P6 Ag6 118.7(3)
C5 P6 Ag6 107.2(2)
C73 P7 C67 104.1(4)
C73 P7 C6 103.7(3)
C67 P7 C6 104.6(4)
C73 P7 Ag5 115.3(3)
C67 P7 Ag5 119.6(3)
C6 P7 Ag5 108.0(2)
C6 P8 C5 101.5(3)
C6 P8 C4 101.5(3)
C5 P8 C4 102.4(3)
C6 P8 Cu2 116.2(2)
C5 P8 Cu2 117.0(2)
C4 P8 Cu2 115.8(2)
P1 C1 P4 112.8(3)
P4 C2 P2 112.8(3)
P3 C3 P4 113.3(3)
P5 C4 P8 112.6(3)
P6 C5 P8 113.9(3)
P7 C6 P8 113.5(3)
C12 C7 C8 116.9(10)
C12 C7 P1 124.5(9)
C8 C7 P1 118.6(9)
C7 C8 C9 124.7(15)
C10 C9 C8 114.9(16)
C9 C10 C11 126.6(15)
C10 C11 C12 113.0(14)
C7 C12 C11 123.7(13)
C18 C13 C14 117.2(8)
C18 C13 P1 124.6(6)
C14 C13 P1 118.2(7)
C13 C14 C15 119.3(10)
C16 C15 C14 120.6(10)
C17 C16 C15 121.5(10)
C16 C17 C18 118.1(12)
C13 C18 C17 123.4(10)
C24 C19 C20 119.0(7)
C24 C19 P2 123.7(6)
C20 C19 P2 117.3(6)
C21 C20 C19 120.0(8)
C20 C21 C22 120.2(9)
C23 C22 C21 120.7(9)
C22 C23 C24 119.5(10)
C19 C24 C23 120.6(9)
C26 C25 C30 116.3(8)
C26 C25 P2 119.3(7)
C30 C25 P2 124.4(6)
C25 C26 C27 120.6(12)
C28 C27 C26 122.2(15)
C27 C28 C29 119.5(14)
C28 C29 C30 119.8(13)
C25 C30 C29 121.1(10)
C32 C31 C36 116.7(8)
C32 C31 P3 120.5(6)
C36 C31 P3 122.8(6)
C33 C32 C31 123.5(10)
C34 C33 C32 119.5(10)
C33 C34 C35 121.9(10)
C36 C35 C34 117.1(11)
C35 C36 C31 121.3(10)
C42 C37 C38 119.3(8)
C42 C37 P3 121.9(6)
C38 C37 P3 118.8(6)
C37 C38 C39 120.5(9)
C40 C39 C38 119.9(11)
C41 C40 C39 120.5(10)
C40 C41 C42 121.1(10)
C37 C42 C41 118.7(9)
C44 C43 C48 118.4(8)
C44 C43 P5 118.1(7)
C48 C43 P5 123.5(7)
C43 C44 C45 121.2(12)
C44 C45 C46 120.2(13)
C47 C46 C45 119.8(11)
C46 C47 C48 118.5(13)
C47 C48 C43 121.8(12)
C54 C49 C50 118.5(8)
C54 C49 P5 123.6(7)
C50 C49 P5 117.9(7)
C51 C50 C49 119.2(11)
C52 C51 C50 121.2(13)
C53 C52 C51 121.2(11)
C52 C53 C54 119.5(12)
C49 C54 C53 120.2(10)
C56 C55 C60 118.0(8)
C56 C55 P6 119.0(6)
C60 C55 P6 122.9(6)
C55 C56 C57 120.9(9)
C58 C57 C56 120.4(10)
C57 C58 C59 119.7(10)
C58 C59 C60 119.8(10)
C59 C60 C55 121.2(9)
C66 C61 C62 116.3(8)
C66 C61 P6 124.3(7)
C62 C61 P6 119.4(7)
C63 C62 C61 120.5(11)
C62 C63 C64 119.8(12)
C65 C64 C63 117.7(10)
C64 C65 C66 122.7(11)
C61 C66 C65 121.9(10)
C68 C67 C72 119.6(9)
C68 C67 P7 117.9(7)
C72 C67 P7 122.5(7)
C67 C68 C69 121.8(10)
C70 C69 C68 117.7(11)
C69 C70 C71 122.2(11)
C72 C71 C70 119.6(12)
C71 C72 C67 119.1(10)
C78 C73 C74 117.4(8)
C78 C73 P7 117.1(6)
C74 C73 P7 124.6(7)
C75 C74 C73 121.2(10)
C76 C75 C74 119.9(11)
C75 C76 C77 124.5(11)
C76 C77 C78 114.5(12)
C73 C78 C77 121.7(11)
C80 C79 Cu1 156.4(6)
C80 C79 Ag7 114.5(5)
Cu1 C79 Ag7 88.2(2)
C80 C79 Ag1 109.3(5)
Cu1 C79 Ag1 76.9(2)
Ag7 C79 Ag1 87.1(2)
C79 C80 C81 178.5(8)
C86 C81 C82 117.4(7)
C86 C81 C80 122.1(7)
C82 C81 C80 120.5(7)
C81 C82 C83 119.0(9)
C84 C83 C82 124.0(9)
C85 C84 C83 115.9(8)
C85 C84 C87 120.3(10)
C83 C84 C87 123.7(10)
C84 C85 C86 122.0(9)
C81 C86 C85 121.5(8)
C88 C87 C90 114.6(10)
C88 C87 C89 107.0(10)
C90 C87 C89 106.0(10)
C88 C87 C84 106.7(10)
C90 C87 C84 107.7(10)
C89 C87 C84 115.0(10)
C92 C91 Cu1 161.6(6)
C92 C91 Ag9 105.3(5)
Cu1 C91 Ag9 93.1(3)
C92 C91 Ag2 99.8(4)
Cu1 C91 Ag2 79.60(19)
Ag9 C91 Ag2 87.7(2)
C92 C91 Ag3 97.0(4)
Cu1 C91 Ag3 75.73(18)
Ag9 C91 Ag3 114.3(2)
Ag2 C91 Ag3 147.4(3)
C91 C92 C93 174.7(7)
C94 C93 C98 116.0(7)
C94 C93 C92 121.8(6)
C98 C93 C92 122.2(6)
C93 C94 C95 122.9(8)
C96 C95 C94 122.7(9)
C97 C96 C95 115.0(8)
C97 C96 C99 124.7(10)
C95 C96 C99 120.3(10)
C96 C97 C98 122.9(8)
C93 C98 C97 120.2(9)
C102 C99 C100 107.3(13)
C102 C99 C101 107.4(13)
C100 C99 C101 110.9(13)
C102 C99 C96 111.2(11)
C100 C99 C96 111.4(9)
C101 C99 C96 108.5(8)
C104 C103 Cu1 162.9(5)
C104 C103 Ag8 108.2(5)
Cu1 C103 Ag8 88.9(2)
C104 C103 Ag3 106.0(5)
Cu1 C103 Ag3 76.41(19)
Ag8 C103 Ag3 84.19(19)
C103 C104 C105 175.6(7)
C106 C105 C110 118.8(6)
C106 C105 C104 121.5(6)
C110 C105 C104 119.7(6)
C105 C106 C107 121.5(8)
C106 C107 C108 121.2(8)
C109 C108 C107 116.6(7)
C109 C108 C111 120.1(9)
C107 C108 C111 123.2(9)
C108 C109 C110 122.1(8)
C105 C110 C109 119.7(8)
C113 C111 C114 107.7(12)
C113 C111 C112 115.0(15)
C114 C111 C112 108.2(13)
C113 C111 C108 111.8(11)
C114 C111 C108 110.5(9)
C112 C111 C108 103.5(10)
C116 C115 Cu2 161.5(5)
C116 C115 Ag8 107.7(5)
Cu2 C115 Ag8 90.3(2)
C116 C115 Ag5 97.9(4)
Cu2 C115 Ag5 77.7(2)
Ag8 C115 Ag5 115.2(3)
C116 C115 Ag4 102.2(5)
Cu2 C115 Ag4 75.25(19)
Ag8 C115 Ag4 82.12(19)
Ag5 C115 Ag4 147.9(3)
C115 C116 C117 176.6(7)
C118 C117 C122 118.2(6)
C118 C117 C116 122.5(6)
C122 C117 C116 119.3(6)
C117 C118 C119 119.5(7)
C120 C119 C118 123.8(8)
C119 C120 C121 116.4(7)
C119 C120 C123 124.5(9)
C121 C120 C123 118.8(8)
C122 C121 C120 119.9(8)
C121 C122 C117 122.0(8)
C325 C123 C124 57.9(11)
C325 C123 C324 110.4(11)
C124 C123 C324 53.9(11)
C325 C123 C126 143.4(12)
C124 C123 C126 111.0(11)
C324 C123 C126 61.8(11)
C325 C123 C326 108.6(10)
C124 C123 C326 134.8(11)
C324 C123 C326 109.0(10)
C126 C123 C326 51.5(11)
C325 C123 C125 54.6(11)
C124 C123 C125 107.5(10)
C324 C123 C125 141.7(12)
C126 C123 C125 107.3(10)
C326 C123 C125 57.3(11)
C325 C123 C120 110.6(10)
C124 C123 C120 111.6(10)
C324 C123 C120 104.7(11)
C126 C123 C120 105.9(10)
C326 C123 C120 113.4(9)
C125 C123 C120 113.5(11)
C128 C127 Cu2 164.5(6)
C128 C127 Ag7 104.6(5)
Cu2 C127 Ag7 90.6(2)
C128 C127 Ag4 98.2(5)
Cu2 C127 Ag4 78.17(19)
Ag7 C127 Ag4 113.1(3)
C127 C128 C129 178.1(7)
C134 C129 C130 118.8(7)
C134 C129 C128 119.5(7)
C130 C129 C128 121.7(6)
C131 C130 C129 119.4(8)
C132 C131 C130 123.6(8)
C131 C132 C133 116.1(7)
C131 C132 C135 120.8(10)
C133 C132 C135 123.1(10)
C134 C133 C132 120.8(9)
C133 C134 C129 121.4(8)
C136 C135 C137 110.8(16)
C136 C135 C138 113.0(15)
C137 C135 C138 103.0(14)
C136 C135 C132 110.6(10)
C137 C135 C132 107.9(11)
C138 C135 C132 111.1(12)
C140 C139 Cu2 162.6(5)
C140 C139 Ag9 108.8(5)
Cu2 C139 Ag9 88.1(2)
C140 C139 Ag6 97.6(4)
Cu2 C139 Ag6 77.52(18)
Ag9 C139 Ag6 115.7(2)
C139 C140 C141 175.7(7)
C146 C141 C142 117.8(6)
C146 C141 C140 120.0(6)
C142 C141 C140 122.1(6)
C143 C142 C141 120.4(7)
C142 C143 C144 122.6(7)
C145 C144 C143 116.0(7)
C145 C144 C147 123.2(8)
C143 C144 C147 120.6(7)
C144 C145 C146 123.3(7)
C145 C146 C141 119.9(7)
C149 C147 C148 113.0(11)
C149 C147 C250 122.5(15)
C148 C147 C250 81.6(13)
C149 C147 C150 111.5(11)
C148 C147 C150 107.3(10)
C250 C147 C150 25.8(11)
C149 C147 C248 90.7(14)
C148 C147 C248 29.3(13)
C250 C147 C248 109.9(11)
C150 C147 C248 135.6(12)
C149 C147 C249 18.0(14)
C148 C147 C249 122.0(15)
C250 C147 C249 106.4(10)
C150 C147 C249 93.5(14)
C248 C147 C249 105.0(11)
C149 C147 C144 111.5(9)
C148 C147 C144 113.0(12)
C250 C147 C144 111.9(11)
C150 C147 C144 99.6(10)
C248 C147 C144 107.4(11)
C249 C147 C144 115.9(9)
C152 C151 Ag10 157.9(7)
C152 C151 Ag1 114.5(7)
Ag10 C151 Ag1 87.5(3)
C151 C152 C153 176.4(11)
C158 C153 C154 118.3(10)
C158 C153 C152 120.9(11)
C154 C153 C152 120.8(10)
C155 C154 C153 121.1(12)
C154 C155 C156 120.9(13)
C157 C156 C155 115.0(11)
C157 C156 C159 120.7(14)
C155 C156 C159 124.1(14)
C156 C157 C158 125.5(13)
C153 C158 C157 119.1(14)
C161 C159 C160 111.5(12)
C161 C159 C156 112.3(14)
C160 C159 C156 107.7(12)
C161 C159 C162 108.3(11)
C160 C159 C162 109.0(12)
C156 C159 C162 108.0(15)
C164 C163 Ag10 149.6(7)
C164 C163 Ag4 120.7(7)
Ag10 C163 Ag4 89.1(3)
C163 C164 C165 177.4(10)
C170 C165 C166 118.2(10)
C170 C165 C164 121.3(9)
C166 C165 C164 120.4(10)
C167 C166 C165 121.0(13)
C166 C167 C168 122.1(13)
C167 C168 C169 118.4(12)
C167 C168 C171 121.2(13)
C169 C168 C171 120.4(14)
C168 C169 C170 118.8(14)
C165 C170 C169 121.4(12)
C173 C171 C174 111.0(13)
C173 C171 C172 106.2(12)
C174 C171 C172 108.0(12)
C173 C171 C168 111.0(15)
C174 C171 C168 110.2(15)
C172 C171 C168 110.4(16)
C176 C175 Ag11 160.4(7)
C176 C175 Ag3 110.6(6)
Ag11 C175 Ag3 88.9(3)
C175 C176 C177 179.5(9)
C178 C177 C182 118.7(9)
C178 C177 C176 121.2(8)
C182 C177 C176 120.0(8)
C177 C178 C179 121.0(11)
C180 C179 C178 120.9(12)
C181 C180 C179 116.7(11)
C181 C180 C183 121.3(14)
C179 C180 C183 121.7(14)
C180 C181 C182 123.5(13)
C177 C182 C181 118.9(11)
C285 C183 C186 142.5(18)
C285 C183 C184 67.7(15)
C186 C183 C184 111.5(13)
C285 C183 C286 110.3(13)
C186 C183 C286 42.5(14)
C184 C183 C286 136.1(19)
C285 C183 C284 110.5(13)
C186 C183 C284 69.3(14)
C184 C183 C284 45.0(13)
C286 C183 C284 107.2(12)
C285 C183 C185 45.4(15)
C186 C183 C185 107.4(12)
C184 C183 C185 107.8(12)
C286 C183 C185 66.8(14)
C284 C183 C185 136.5(14)
C285 C183 C180 110.1(15)
C186 C183 C180 104.8(15)
C184 C183 C180 111.9(16)
C286 C183 C180 109.6(17)
C284 C183 C180 109.1(14)
C185 C183 C180 113.3(14)
C188 C187 Ag11 148.8(7)
C188 C187 Ag5 125.0(7)
Ag11 C187 Ag5 85.6(3)
C187 C188 C189 176.2(10)
C190 C189 C194 115.8(10)
C190 C189 C188 123.0(9)
C194 C189 C188 121.3(9)
C189 C190 C191 120.0(11)
C192 C191 C190 125.1(12)
C191 C192 C193 115.1(11)
C191 C192 C195 121.4(11)
C193 C192 C195 123.5(12)
C192 C193 C194 123.7(13)
C193 C194 C189 120.0(12)
C198 C195 C197 111.1(12)
C198 C195 C196 109.2(11)
C197 C195 C196 104.3(10)
C198 C195 C192 114.9(12)
C197 C195 C192 104.6(12)
C196 C195 C192 112.2(11)
C200 C199 Ag12 153.2(7)
C200 C199 Ag2 117.4(7)
Ag12 C199 Ag2 89.3(3)
C199 C200 C201 176.0(9)
C202 C201 C206 117.4(9)
C202 C201 C200 121.9(9)
C206 C201 C200 120.5(10)
C203 C202 C201 122.6(10)
C204 C203 C202 123.7(12)
C203 C204 C205 115.9(11)
C203 C204 C207 126.3(13)
C205 C204 C207 117.8(13)
C204 C205 C206 123.2(12)
C201 C206 C205 116.7(12)
C209 C207 C208 112.9(14)
C209 C207 C210 107.8(12)
C208 C207 C210 107.8(12)
C209 C207 C204 107.7(17)
C208 C207 C204 106.7(15)
C210 C207 C204 114.0(14)
C212 C211 Ag12 153.0(7)
C212 C211 Ag6 116.0(7)
Ag12 C211 Ag6 89.8(3)
C211 C212 C213 176.0(10)
C218 C213 C214 117.9(11)
C218 C213 C212 123.0(11)
C214 C213 C212 119.2(10)
C215 C214 C213 119.3(12)
C216 C215 C214 121.9(13)
C217 C216 C215 115.7(13)
C217 C216 C219 122.3(15)
C215 C216 C219 122.0(14)
C216 C217 C218 124.6(15)
C213 C218 C217 120.4(13)
C222 C219 C221 111.7(11)
C222 C219 C220 106.7(11)
C221 C219 C220 109.4(11)
C222 C219 C216 107.6(13)
C221 C219 C216 115.1(14)
C220 C219 C216 105.9(13)
O2 Cl1 O3 113.5(11)
O2 Cl1 O4 120.6(9)
O3 Cl1 O4 119.1(10)
O2 Cl1 O1 107.1(14)
O3 Cl1 O1 92.6(8)
O4 Cl1 O1 96.6(8)
O6 Cl2 O8 112.4(10)
O6 Cl2 O5 116.1(15)
O8 Cl2 O5 110.3(15)
O6 Cl2 O7 111.4(11)
O8 Cl2 O7 102.4(8)
O5 Cl2 O7 103.0(10)

loop_
_geom_bond_atom_site_label_1
_geom_bond_atom_site_label_2
_geom_bond_distance
Ag1 C151 2.220(7)
Ag1 P1 2.438(2)
Ag1 C79 2.526(6)
Ag1 Cu1 2.8916(10)
Ag1 Ag10 2.9754(11)
Ag1 Ag7 3.2627(9)
Ag2 C199 2.223(8)
Ag2 P2 2.4468(17)
Ag2 C91 2.570(6)
Ag2 Cu1 2.9790(9)
Ag2 Ag12 3.0381(9)
Ag2 Ag9 3.3194(10)
Ag3 C175 2.234(7)
Ag3 P3 2.4613(18)
Ag3 C103 2.632(6)
Ag3 C91 2.662(6)
Ag3 Cu1 2.9276(10)
Ag3 Ag11 3.0301(8)
Ag3 Ag8 3.2540(9)
Ag4 C163 2.216(7)
Ag4 P5 2.466(2)
Ag4 C127 2.588(6)
Ag4 C115 2.702(6)
Ag4 Cu2 2.9497(10)
Ag4 Ag10 3.0027(9)
Ag4 Ag8 3.2280(10)
Ag5 C187 2.233(7)
Ag5 P7 2.4707(19)
Ag5 C115 2.607(6)
Ag5 Ag11 2.9392(9)
Ag5 Cu2 2.9568(10)
Ag5 Ag9 3.2514(10)
Ag6 C211 2.230(7)
Ag6 P6 2.471(2)
Ag6 C139 2.643(6)
Ag6 Cu2 2.9750(10)
Ag6 Ag12 3.0384(10)
Ag6 Ag7 3.3709(10)
Ag7 C79 2.197(7)
Ag7 C127 2.224(6)
Ag7 Cu1 2.9840(10)
Ag7 Cu2 3.0361(10)
Ag7 Ag8 3.0694(10)
Ag7 Ag9 3.0707(10)
Ag7 Ag10 3.2921(9)
Ag7 Ag12 3.2963(9)
Ag8 C115 2.175(6)
Ag8 C103 2.198(6)
Ag8 Cu1 2.9700(11)
Ag8 Cu2 3.0006(10)
Ag8 Ag9 3.0498(9)
Ag8 Ag10 3.3575(11)
Ag9 C139 2.191(6)
Ag9 C91 2.204(6)
Ag9 Cu2 2.9515(10)
Ag9 Cu1 3.0822(10)
Ag9 Ag12 3.3058(9)
Ag9 Ag11 3.3689(9)
Ag10 C163 2.063(9)
Ag10 C151 2.079(9)
Ag11 C175 2.090(9)
Ag11 C187 2.091(9)
Ag12 C211 2.072(9)
Ag12 C199 2.098(9)
Cu1 C103 2.042(6)
Cu1 C91 2.040(6)
Cu1 C79 2.090(7)
Cu1 P4 2.3780(17)
Cu2 C127 2.043(6)
Cu2 C139 2.051(6)
Cu2 C115 2.056(7)
Cu2 P8 2.3749(18)
P1 C1 1.814(7)
P1 C13 1.817(7)
P1 C7 1.829(9)
P2 C25 1.802(8)
P2 C19 1.828(7)
P2 C2 1.837(6)
P3 C37 1.814(7)
P3 C31 1.819(8)
P3 C3 1.832(6)
P4 C2 1.834(6)
P4 C3 1.844(6)
P4 C1 1.846(6)
P5 C43 1.815(7)
P5 C4 1.825(7)
P5 C49 1.823(8)
P6 C55 1.822(7)
P6 C61 1.825(8)
P6 C5 1.825(7)
P7 C73 1.815(7)
P7 C67 1.820(9)
P7 C6 1.831(6)
P8 C6 1.833(6)
P8 C5 1.844(6)
P8 C4 1.857(6)
C7 C12 1.346(14)
C7 C8 1.356(15)
C8 C9 1.353(16)
C9 C10 1.35(2)
C10 C11 1.375(19)
C11 C12 1.406(14)
C13 C18 1.338(12)
C13 C14 1.385(11)
C14 C15 1.404(14)
C15 C16 1.331(17)
C16 C17 1.328(18)
C17 C18 1.396(13)
C19 C24 1.370(11)
C19 C20 1.393(10)
C20 C21 1.370(12)
C21 C22 1.383(15)
C22 C23 1.344(15)
C23 C24 1.404(12)
C25 C26 1.357(11)
C25 C30 1.365(11)
C26 C27 1.391(17)
C27 C28 1.27(2)
C28 C29 1.36(2)
C29 C30 1.383(14)
C31 C32 1.375(10)
C31 C36 1.386(12)
C32 C33 1.335(13)
C33 C34 1.300(16)
C34 C35 1.428(17)
C35 C36 1.364(13)
C37 C42 1.377(11)
C37 C38 1.386(11)
C38 C39 1.403(13)
C39 C40 1.357(16)
C40 C41 1.351(16)
C41 C42 1.422(14)
C43 C44 1.363(12)
C43 C48 1.383(13)
C44 C45 1.363(14)
C45 C46 1.39(2)
C46 C47 1.37(2)
C47 C48 1.387(14)
C49 C54 1.364(12)
C49 C50 1.406(12)
C50 C51 1.367(15)
C51 C52 1.330(18)
C52 C53 1.345(17)
C53 C54 1.396(14)
C55 C56 1.372(10)
C55 C60 1.375(11)
C56 C57 1.378(13)
C57 C58 1.352(15)
C58 C59 1.374(16)
C59 C60 1.373(14)
C61 C66 1.324(11)
C61 C62 1.398(13)
C62 C63 1.381(14)
C63 C64 1.391(18)
C64 C65 1.281(16)
C65 C66 1.390(13)
C67 C68 1.354(12)
C67 C72 1.383(13)
C68 C69 1.402(14)
C69 C70 1.338(16)
C70 C71 1.375(16)
C71 C72 1.386(14)
C73 C78 1.378(13)
C73 C74 1.379(12)
C74 C75 1.374(13)
C75 C76 1.298(17)
C76 C77 1.385(18)
C77 C78 1.436(15)
C79 C80 1.207(9)
C80 C81 1.451(9)
C81 C86 1.366(11)
C81 C82 1.376(11)
C82 C83 1.400(13)
C83 C84 1.372(14)
C84 C85 1.333(13)
C84 C87 1.536(12)
C85 C86 1.415(11)
C87 C88 1.504(9)
C87 C90 1.515(9)
C87 C89 1.532(9)
C91 C92 1.209(8)
C92 C93 1.440(9)
C93 C94 1.332(10)
C93 C98 1.371(10)
C94 C95 1.360(11)
C95 C96 1.349(13)
C96 C97 1.346(13)
C96 C99 1.537(11)
C97 C98 1.393(13)
C99 C102 1.44(2)
C99 C100 1.479(17)
C99 C101 1.536(16)
C103 C104 1.216(8)
C104 C105 1.459(9)
C105 C106 1.350(10)
C105 C110 1.360(10)
C106 C107 1.365(11)
C107 C108 1.385(12)
C108 C109 1.357(13)
C108 C111 1.576(11)
C109 C110 1.394(10)
C111 C113 1.47(2)
C111 C114 1.561(17)
C111 C112 1.57(2)
C115 C116 1.238(9)
C116 C117 1.435(9)
C117 C118 1.381(9)
C117 C122 1.385(10)
C118 C119 1.392(10)
C119 C120 1.349(11)
C120 C121 1.434(13)
C120 C123 1.553(11)
C121 C122 1.375(11)
C123 C325 1.511(9)
C123 C124 1.518(9)
C123 C324 1.516(9)
C123 C126 1.517(9)
C123 C326 1.526(9)
C123 C125 1.532(9)
C127 C128 1.228(8)
C128 C129 1.444(9)
C129 C134 1.373(11)
C129 C130 1.377(10)
C130 C131 1.377(10)
C131 C132 1.370(13)
C132 C133 1.406(13)
C132 C135 1.520(12)
C133 C134 1.375(11)
C135 C136 1.493(18)
C135 C137 1.52(2)
C135 C138 1.50(2)
C139 C140 1.217(8)
C140 C141 1.450(9)
C141 C146 1.383(10)
C141 C142 1.399(10)
C142 C143 1.371(10)
C143 C144 1.382(11)
C144 C145 1.371(11)
C144 C147 1.557(11)
C145 C146 1.382(10)
C147 C149 1.508(9)
C147 C148 1.519(9)
C147 C250 1.520(9)
C147 C150 1.523(9)
C147 C248 1.533(9)
C147 C249 1.543(9)
C151 C152 1.173(11)
C152 C153 1.454(12)
C153 C158 1.363(15)
C153 C154 1.411(15)
C154 C155 1.369(14)
C155 C156 1.429(18)
C156 C157 1.35(2)
C156 C159 1.525(16)
C157 C158 1.381(17)
C159 C161 1.518(9)
C159 C160 1.525(9)
C159 C162 1.532(9)
C163 C164 1.203(11)
C164 C165 1.437(12)
C165 C170 1.344(15)
C165 C166 1.391(14)
C166 C167 1.357(15)
C167 C168 1.364(19)
C168 C169 1.389(18)
C168 C171 1.613(17)
C169 C170 1.430(15)
C171 C173 1.518(10)
C171 C174 1.526(10)
C171 C172 1.535(10)
C175 C176 1.176(11)
C176 C177 1.460(11)
C177 C178 1.360(12)
C177 C182 1.373(13)
C178 C179 1.413(15)
C179 C180 1.384(17)
C180 C181 1.340(17)
C180 C183 1.561(16)
C181 C182 1.419(15)
C183 C285 1.512(10)
C183 C186 1.515(10)
C183 C184 1.525(10)
C183 C286 1.531(10)
C183 C284 1.532(10)
C183 C185 1.537(10)
C187 C188 1.199(11)
C188 C189 1.441(12)
C189 C190 1.351(13)
C189 C194 1.388(14)
C190 C191 1.407(15)
C191 C192 1.287(16)
C192 C193 1.342(16)
C192 C195 1.550(14)
C193 C194 1.384(16)
C195 C198 1.499(9)
C195 C197 1.537(9)
C195 C196 1.538(9)
C199 C200 1.171(11)
C200 C201 1.463(12)
C201 C202 1.351(12)
C201 C206 1.400(14)
C202 C203 1.345(12)
C203 C204 1.333(16)
C204 C205 1.356(18)
C204 C207 1.540(14)
C205 C206 1.437(17)
C207 C209 1.515(10)
C207 C208 1.515(10)
C207 C210 1.534(10)
C211 C212 1.220(11)
C212 C213 1.428(13)
C213 C218 1.317(15)
C213 C214 1.424(15)
C214 C215 1.407(15)
C215 C216 1.382(18)
C216 C217 1.321(19)
C216 C219 1.568(17)
C217 C218 1.417(16)
C219 C222 1.519(9)
C219 C221 1.522(9)
C219 C220 1.526(9)
Cl1 O2 1.205(11)
Cl1 O3 1.338(13)
Cl1 O4 1.344(9)
Cl1 O1 1.574(16)
Cl2 O6 1.265(11)
Cl2 O8 1.333(12)
Cl2 O5 1.333(18)
Cl2 O7 1.550(14)

loop_
_platon_squeeze_void_nr
_platon_squeeze_void_average_x
_platon_squeeze_void_average_y
_platon_squeeze_void_average_z
_platon_squeeze_void_volume
_platon_squeeze_void_count_electrons
_platon_squeeze_void_content
1 0.138 0.129 0.136 1282 367 ' '
2 0.138 0.371 0.636 1283 367 ' '
3 -0.138 0.629 0.364 1281 367 ' '
4 -0.138 0.871 -0.136 1282 367 ' '
